data_7132555
loop_
_publ_author_name
'Liu, Rui'
'Mondal, Kartik Chandra'
'Wang, Chenfeng'
'Suthar, Sonam'
'Fang, Zijie'
'Zuo, Darui'
'Li, Yan'

_publ_section_title
;
 Synthesis of SiN/SiS-heterocycles <i>via</i> the reactions of a
 bis-silylene with isocyanate/isothiocyanate molecules.
;
_journal_issue 9
_journal_name_full 'Chemical communications (Cambridge, England)'
_journal_page_first 1148
_journal_page_last 1151
_journal_paper_doi 10.1039/d3cc04950g
_journal_volume 60
_journal_year 2024
_chemical_formula_moiety 'C50 H73.544 B10 N6 O2 S2 Si2, C7 H8, 1(C7 H7)'
_chemical_formula_sum 'C64 H88.54 B10 N6 O2 S2 Si2'
_chemical_formula_weight 1202.35
_space_group_crystal_system triclinic
_space_group_IT_number 2
_space_group_name_Hall '-P 1'
_space_group_name_H-M_alt 'P -1'
_atom_sites_solution_hydrogens mixed
_atom_sites_solution_primary iterative
_audit_creation_date 2022-07-29
_audit_creation_method
;
Olex2 1.5
(compiled 2021.12.09 svn.r5202d8cf for OlexSys, GUI svn.r6439)
;
_audit_update_record
;
2023-09-20 deposited with the CCDC.	2023-12-27 downloaded from the CCDC.
;
_cell_angle_alpha 112.618(3)
_cell_angle_beta 101.299(3)
_cell_angle_gamma 100.144(3)
_cell_formula_units_Z 2
_cell_length_a 11.7410(10)
_cell_length_b 17.4714(16)
_cell_length_c 18.7329(18)
_cell_measurement_reflns_used 9822
_cell_measurement_temperature 170.00
_cell_measurement_theta_max 27.180
_cell_measurement_theta_min 2.231
_cell_volume 3341.5(5)
_computing_cell_refinement 'SAINT V8.40B (?, 2016)'
_computing_data_reduction 'SAINT V8.40B (?, 2016)'
_computing_molecular_graphics 'Olex2 1.5 (Dolomanov et al., 2009)'
_computing_publication_material 'Olex2 1.5 (Dolomanov et al., 2009)'
_computing_structure_refinement 'SHELXL 2018/3 (Sheldrick, 2015)'
_computing_structure_solution 'olex2.solve 1.5 (Bourhis et al., 2015)'
_diffrn_ambient_temperature 170.00
_diffrn_measured_fraction_theta_full 0.997
_diffrn_measured_fraction_theta_max 0.987
_diffrn_measurement_device_type 'Bruker APEX-II CCD'
_diffrn_measurement_method '\f and \w scans'
_diffrn_radiation_type MoK\a
_diffrn_radiation_wavelength 0.71073
_diffrn_reflns_av_R_equivalents 0.0734
_diffrn_reflns_av_unetI/netI 0.0600
_diffrn_reflns_Laue_measured_fraction_full 0.997
_diffrn_reflns_Laue_measured_fraction_max 0.987
_diffrn_reflns_limit_h_max 15
_diffrn_reflns_limit_h_min -15
_diffrn_reflns_limit_k_max 22
_diffrn_reflns_limit_k_min -22
_diffrn_reflns_limit_l_max 24
_diffrn_reflns_limit_l_min -24
_diffrn_reflns_number 72755
_diffrn_reflns_point_group_measured_fraction_full 0.997
_diffrn_reflns_point_group_measured_fraction_max 0.987
_diffrn_reflns_theta_full 25.242
_diffrn_reflns_theta_max 27.319
_diffrn_reflns_theta_min 2.231
_diffrn_source_current 1.4
_diffrn_source_power 0.07
_diffrn_source_voltage 50.0
_diffrn_standards_number 0
_exptl_absorpt_coefficient_mu 0.163
_exptl_absorpt_correction_T_max 0.7455
_exptl_absorpt_correction_T_min 0.6089
_exptl_absorpt_correction_type multi-scan
_exptl_absorpt_process_details
;
SADABS-2016/2 (Bruker,2016/2) was used for absorption correction.
wR2(int) was 0.1075 before and 0.0800 after correction.
The Ratio of minimum to maximum transmission is 0.8168.
The \l/2 correction factor is Not present.
;
_exptl_crystal_colour 'light yellow'
_exptl_crystal_colour_modifier light
_exptl_crystal_colour_primary yellow
_exptl_crystal_density_diffrn 1.195
_exptl_crystal_description plate
_exptl_crystal_F_000 1281
_exptl_crystal_size_max 0.26
_exptl_crystal_size_mid 0.1
_exptl_crystal_size_min 0.09
_refine_diff_density_max 1.512
_refine_diff_density_min -2.102
_refine_diff_density_rms 0.113
_refine_ls_extinction_method none
_refine_ls_goodness_of_fit_ref 1.069
_refine_ls_hydrogen_treatment mixed
_refine_ls_matrix_type full
_refine_ls_number_parameters 885
_refine_ls_number_reflns 14869
_refine_ls_number_restraints 246
_refine_ls_restrained_S_all 1.062
_refine_ls_R_factor_all 0.1320
_refine_ls_R_factor_gt 0.1110
_refine_ls_shift/su_max 0.001
_refine_ls_shift/su_mean 0.000
_refine_ls_structure_factor_coef Fsqd
_refine_ls_weighting_details 'w=1/[\s^2^(Fo^2^)+(0.1399P)^2^+9.8323P] where P=(Fo^2^+2Fc^2^)/3'
_refine_ls_weighting_scheme calc
_refine_ls_wR_factor_gt 0.2895
_refine_ls_wR_factor_ref 0.3058
_reflns_Friedel_coverage 0.000
_reflns_number_gt 11670
_reflns_number_total 14869
_reflns_threshold_expression 'I > 2\s(I)'
_cod_data_source_file d3cc04950g2.cif
_cod_data_source_block mo_220628_ly_lr0622_1_0m
_cod_depositor_comments 'Adding full bibliography for 7132552--7132556.cif.'
_cod_database_code 7132555
_shelx_shelxl_version_number 2018/3
_shelx_space_group_comment
;
The symmetry employed for this shelxl refinement is uniquely defined
by the following loop, which should always be used as a source of
symmetry information in preference to the above space-group names.
They are only intended as comments.
;
_shelx_estimated_absorpt_t_max 0.985
_shelx_estimated_absorpt_t_min 0.959
_olex2_refinement_description
;
1. Fixed Uiso
 At 1.2 times of:
  All B(H) groups, {H32A,H32B} of C32, {H65C,H65D} of C65A, {H65A,H65B} of
  C65, {H24A,H24B} of C24, All C(H) groups
 At 1.5 times of:
  All C(H,H,H) groups, {H13D,H13E} of C13A
2. Uiso/Uaniso restraints and constraints
C12 \\sim C13 \\sim C14 \\sim C15 \\sim C13A \\sim C14A \\sim C15A: within 2A
with sigma of 0.02 and sigma for terminal atoms of 0.04 within 2A
C59 \\sim C60 \\sim C61 \\sim C62 \\sim C63 \\sim C65 \\sim C64A \\sim C63A
\\sim C62A \\sim C61A \\sim C60A \\sim C59A \\sim C65A: within 2A with sigma of
0.02 and sigma for terminal atoms of 0.04 within 2A
3. Others
 Sof(C13A)=Sof(H13D)=Sof(H13E)=Sof(C14A)=Sof(H14D)=Sof(H14E)=Sof(H14F)=
 Sof(C15A)=Sof(H15D)=Sof(H15E)=Sof(H15F)=1-FVAR(1)
 Sof(C13)=Sof(H13A)=Sof(H13B)=Sof(H13C)=Sof(C14)=Sof(H14A)=Sof(H14B)=Sof(H14C)=
 Sof(C15)=Sof(H15A)=Sof(H15B)=Sof(H15C)=FVAR(1)
 Sof(S4A)=Sof(C17A)=1-FVAR(2)
 Sof(S4)=Sof(C17)=FVAR(2)
 Sof(C64A)=Sof(C63A)=Sof(H63A)=Sof(C62A)=Sof(H62A)=Sof(C61A)=Sof(H61A)=
 Sof(C60A)=Sof(H60A)=Sof(C59A)=Sof(H59A)=Sof(C65A)=Sof(H65C)=Sof(H65D)=1-FVAR(3)
 Sof(C64)=Sof(C59)=Sof(H59)=Sof(C60)=Sof(H60)=Sof(C61)=Sof(H61)=Sof(C62)=
 Sof(H62)=Sof(C63)=Sof(H63)=Sof(C65)=Sof(H65A)=Sof(H65B)=FVAR(3)
4.a Secondary CH2 refined with riding coordinates:
 C24(H24A,H24B), C32(H32A,H32B)
4.b Aromatic/amide H refined with riding coordinates:
 C7(H7), C8(H8), C9(H9), C10(H10), C11(H11), C19(H19), C20(H20), C22(H22),
 C23(H23), C27(H27), C28(H28), C30(H30), C31(H31), C41(H41), C42(H42), C43(H43),
  C44(H44), C45(H45), C52(H52), C53(H53), C54(H54), C55(H55), C56(H56),
 C59(H59), C60(H60), C61(H61), C62(H62), C63(H63), C63A(H63A), C62A(H62A),
 C61A(H61A), C60A(H60A), C59A(H59A)
4.c Fitted hexagon refined as free rotating group:
 C64(C59,C60,C61,C62,C63), C64A(C63A,C62A,C61A,C60A,C59A)
4.d X=CH2 refined with riding coordinates:
 C65(H65A,H65B), C65A(H65C,H65D)
4.e Idealised Me refined as rotating group:
 C3(H3A,H3B,H3C), C4(H4A,H4B,H4C), C5(H5A,H5B,H5C), C25(H25A,H25B,H25C),
 C33(H33A,H33B,H33C), C36(H36A,H36B,H36C), C37(H37A,H37B,H37C), C38(H38A,H38B,
 H38C), C47(H47A,H47B,H47C), C48(H48A,H48B,H48C), C49(H49A,H49B,H49C), C13(H13A,
 H13B,H13C), C14(H14A,H14B,H14C), C15(H15A,H15B,H15C), C14A(H14D,H14E,H14F),
 C15A(H15D,H15E,H15F), C58(H58A,H58B,H58C)
4.f Boron cage BH refined with riding coordinates:
 B1(H1), B2(H2), B3(H3), B4(H4), B5(H5), B6(H6), B7(H7A), B8(H8A), B9(H9A),
 B10(H10A)
;
_olex2_submission_special_instructions 'No special instructions were received'

loop_
_space_group_symop_operation_xyz
'x, y, z'
'-x, -y, -z'

loop_
_atom_site_label
_atom_site_type_symbol
_atom_site_fract_x
_atom_site_fract_y
_atom_site_fract_z
_atom_site_U_iso_or_equiv
_atom_site_adp_type
_atom_site_occupancy
_atom_site_site_symmetry_order
_atom_site_calc_flag
_atom_site_refinement_flags_posn
_atom_site_refinement_flags_adp
_atom_site_refinement_flags_occupancy
_atom_site_disorder_assembly
_atom_site_disorder_group
Si1 Si 0.63024(10) 0.05481(9) 0.78954(8) 0.0375(3) Uani 1 1 d . . . . .
Si2 Si 0.46018(8) 0.17266(6) 0.78472(6) 0.0224(2) Uani 1 1 d . . . . .
S3 S 0.59830(13) 0.17723(10) 0.89312(8) 0.0533(3) Uani 1 1 d . . . . .
O1 O 0.3731(3) -0.2654(2) 0.8623(2) 0.0527(9) Uani 1 1 d . . . . .
O2 O 0.1758(3) 0.3940(2) 1.0654(2) 0.0497(9) Uani 1 1 d . . . . .
N1 N 0.6437(3) -0.0578(2) 0.7389(2) 0.0315(7) Uani 1 1 d . . . . .
N2 N 0.7479(3) 0.0404(2) 0.8579(2) 0.0312(7) Uani 1 1 d . . . . .
N3 N 0.3926(4) 0.0306(2) 0.8112(3) 0.0459(10) Uani 1 1 d . . . . .
N4 N 0.3532(4) 0.1610(2) 0.8462(2) 0.0410(9) Uani 1 1 d . . . . .
N5 N 0.4392(3) 0.28323(19) 0.79771(18) 0.0234(6) Uani 1 1 d . . . . .
N6 N 0.3377(3) 0.1603(2) 0.69660(18) 0.0256(6) Uani 1 1 d . . . . .
C1 C 0.7320(3) -0.0418(3) 0.8041(2) 0.0279(8) Uani 1 1 d . . . . .
C2 C 0.5879(4) -0.1409(3) 0.6645(3) 0.0406(10) Uani 1 1 d . . . . .
C3 C 0.4864(5) -0.1255(3) 0.6113(3) 0.0565(15) Uani 1 1 d . . . . .
H3A H 0.429020 -0.106727 0.641160 0.085 Uiso 1 1 calc R U . . .
H3B H 0.444472 -0.179138 0.562380 0.085 Uiso 1 1 calc R U . . .
H3C H 0.520873 -0.080684 0.596118 0.085 Uiso 1 1 calc R U . . .
C4 C 0.5313(5) -0.2120(4) 0.6863(4) 0.0573(14) Uani 1 1 d . . . . .
H4A H 0.595252 -0.231644 0.710326 0.086 Uiso 1 1 calc R U . . .
H4B H 0.475607 -0.260709 0.637387 0.086 Uiso 1 1 calc R U . . .
H4C H 0.486841 -0.189172 0.725201 0.086 Uiso 1 1 calc R U . . .
C5 C 0.6777(5) -0.1683(3) 0.6185(3) 0.0530(13) Uani 1 1 d . . . . .
H5A H 0.717478 -0.120632 0.608639 0.079 Uiso 1 1 calc R U . . .
H5B H 0.635131 -0.218467 0.566694 0.079 Uiso 1 1 calc R U . . .
H5C H 0.738599 -0.183555 0.650341 0.079 Uiso 1 1 calc R U . . .
C6 C 0.8007(4) -0.1027(3) 0.8136(2) 0.0299(8) Uani 1 1 d . . . . .
C7 C 0.7614(4) -0.1587(3) 0.8451(3) 0.0461(11) Uani 1 1 d . . . . .
H7 H 0.691332 -0.156988 0.863142 0.055 Uiso 1 1 calc R U . . .
C8 C 0.8246(5) -0.2178(3) 0.8503(4) 0.0554(14) Uani 1 1 d . . . . .
H8 H 0.797187 -0.256718 0.871463 0.066 Uiso 1 1 calc R U . . .
C9 C 0.9258(5) -0.2195(3) 0.8251(3) 0.0549(15) Uani 1 1 d . . . . .
H9 H 0.967590 -0.260755 0.827359 0.066 Uiso 1 1 calc R U . . .
C10 C 0.9675(5) -0.1625(4) 0.7967(3) 0.0542(14) Uani 1 1 d . . . . .
H10 H 1.039916 -0.162768 0.781330 0.065 Uiso 1 1 calc R U . . .
C11 C 0.9046(4) -0.1038(3) 0.7899(3) 0.0406(10) Uani 1 1 d . . . . .
H11 H 0.933174 -0.064791 0.769158 0.049 Uiso 1 1 calc R U . . .
C12 C 0.8329(5) 0.0906(3) 0.9422(2) 0.0394(10) Uani 1 1 d . U . . .
C16 C 0.4820(3) 0.0695(2) 0.7879(2) 0.0265(7) Uani 1 1 d . . . . .
C18 C 0.3896(4) -0.0475(3) 0.8212(3) 0.0356(9) Uani 1 1 d . . . . .
C19 C 0.2997(4) -0.1215(3) 0.7694(3) 0.0400(10) Uani 1 1 d . . . . .
H19 H 0.243462 -0.121615 0.725355 0.048 Uiso 1 1 calc R U . . .
C20 C 0.2895(4) -0.1967(3) 0.7804(3) 0.0433(11) Uani 1 1 d . . . . .
H20 H 0.226384 -0.247534 0.744754 0.052 Uiso 1 1 calc R U . . .
C21 C 0.3730(4) -0.1959(3) 0.8443(3) 0.0385(9) Uani 1 1 d . . . . .
C22 C 0.4644(4) -0.1217(3) 0.8966(3) 0.0391(10) Uani 1 1 d . . . . .
H22 H 0.521608 -0.121594 0.940206 0.047 Uiso 1 1 calc R U . . .
C23 C 0.4721(4) -0.0477(3) 0.8850(3) 0.0383(9) Uani 1 1 d . . . . .
H23 H 0.534462 0.003402 0.921059 0.046 Uiso 1 1 calc R U . . .
C24 C 0.2716(5) -0.3410(3) 0.8166(4) 0.0610(15) Uani 1 1 d . . . . .
H24A H 0.267937 -0.365959 0.758637 0.073 Uiso 1 1 calc R U . . .
H24B H 0.195034 -0.326387 0.821844 0.073 Uiso 1 1 calc R U . . .
C25 C 0.2917(7) -0.4043(4) 0.8516(6) 0.093(3) Uani 1 1 d . . . . .
H25A H 0.229637 -0.459509 0.818834 0.139 Uiso 1 1 calc R U . . .
H25B H 0.286618 -0.381168 0.907177 0.139 Uiso 1 1 calc R U . . .
H25C H 0.371837 -0.413053 0.851410 0.139 Uiso 1 1 calc R U . . .
C26 C 0.3070(4) 0.2245(3) 0.8987(3) 0.0373(10) Uani 1 1 d . . . . .
C27 C 0.3702(4) 0.2681(3) 0.9806(3) 0.0416(10) Uani 1 1 d . . . . .
H27 H 0.444873 0.258306 0.999752 0.050 Uiso 1 1 calc R U . . .
C28 C 0.3254(4) 0.3252(3) 1.0343(3) 0.0413(10) Uani 1 1 d . . . . .
H28 H 0.369541 0.354999 1.089957 0.050 Uiso 1 1 calc R U . . .
C29 C 0.2153(4) 0.3392(3) 1.0067(3) 0.0381(9) Uani 1 1 d . . . . .
C30 C 0.1520(4) 0.2963(3) 0.9253(3) 0.0363(9) Uani 1 1 d . . . . .
H30 H 0.077467 0.306069 0.905999 0.044 Uiso 1 1 calc R U . . .
C31 C 0.1989(4) 0.2383(3) 0.8715(3) 0.0356(9) Uani 1 1 d . . . . .
H31 H 0.155218 0.208426 0.815776 0.043 Uiso 1 1 calc R U . . .
C32 C 0.0696(5) 0.4154(4) 1.0407(4) 0.0612(15) Uani 1 1 d . . . . .
H32A H 0.000932 0.362671 1.009541 0.073 Uiso 1 1 calc R U . . .
H32B H 0.080357 0.445603 1.006300 0.073 Uiso 1 1 calc R U . . .
C33 C 0.0461(7) 0.4743(5) 1.1178(5) 0.089(2) Uani 1 1 d . . . . .
H33A H -0.024714 0.493753 1.103598 0.134 Uiso 1 1 calc R U . . .
H33B H 0.116837 0.524501 1.149563 0.134 Uiso 1 1 calc R U . . .
H33C H 0.031219 0.442518 1.149779 0.134 Uiso 1 1 calc R U . . .
C35 C 0.4923(3) 0.3781(2) 0.8504(2) 0.0266(7) Uani 1 1 d . . . . .
C36 C 0.6053(4) 0.3881(3) 0.9137(2) 0.0324(8) Uani 1 1 d . . . . .
H36A H 0.583293 0.354650 0.943099 0.049 Uiso 1 1 calc R U . . .
H36B H 0.640378 0.449095 0.951721 0.049 Uiso 1 1 calc R U . . .
H36C H 0.664559 0.366777 0.886830 0.049 Uiso 1 1 calc R U . . .
C37 C 0.5232(4) 0.4287(3) 0.8020(3) 0.0373(9) Uani 1 1 d . . . . .
H37A H 0.549917 0.393097 0.757099 0.056 Uiso 1 1 calc R U . . .
H37B H 0.588102 0.481766 0.837357 0.056 Uiso 1 1 calc R U . . .
H37C H 0.451390 0.443310 0.780554 0.056 Uiso 1 1 calc R U . . .
C38 C 0.4058(4) 0.4180(3) 0.8953(2) 0.0326(8) Uani 1 1 d . . . . .
H38A H 0.328589 0.406246 0.856126 0.049 Uiso 1 1 calc R U . . .
H38B H 0.441430 0.480511 0.926017 0.049 Uiso 1 1 calc R U . . .
H38C H 0.392117 0.392668 0.932428 0.049 Uiso 1 1 calc R U . . .
C39 C 0.3508(3) 0.2454(2) 0.7280(2) 0.0253(7) Uani 1 1 d . . . . .
C40 C 0.2792(3) 0.2901(3) 0.6902(2) 0.0293(8) Uani 1 1 d . . . . .
C41 C 0.3082(4) 0.3067(3) 0.6285(3) 0.0377(9) Uani 1 1 d . . . . .
H41 H 0.374680 0.290624 0.610942 0.045 Uiso 1 1 calc R U . . .
C42 C 0.2412(5) 0.3464(4) 0.5922(3) 0.0500(12) Uani 1 1 d . . . . .
H42 H 0.261551 0.357374 0.549744 0.060 Uiso 1 1 calc R U . . .
C43 C 0.1442(5) 0.3705(3) 0.6177(3) 0.0485(12) Uani 1 1 d . . . . .
H43 H 0.098656 0.398105 0.592885 0.058 Uiso 1 1 calc R U . . .
C44 C 0.1141(4) 0.3543(3) 0.6789(3) 0.0437(11) Uani 1 1 d . . . . .
H44 H 0.047161 0.370178 0.695858 0.052 Uiso 1 1 calc R U . . .
C45 C 0.1813(4) 0.3149(3) 0.7159(3) 0.0337(9) Uani 1 1 d . . . . .
H45 H 0.161074 0.304699 0.758716 0.040 Uiso 1 1 calc R U . . .
C46 C 0.2372(4) 0.0896(3) 0.6270(2) 0.0337(9) Uani 1 1 d . . . . .
C47 C 0.1142(4) 0.1006(4) 0.6339(4) 0.069(2) Uani 1 1 d . . . . .
H47A H 0.106267 0.104047 0.686092 0.104 Uiso 1 1 calc R U . . .
H47B H 0.051038 0.051131 0.590118 0.104 Uiso 1 1 calc R U . . .
H47C H 0.105618 0.153757 0.629971 0.104 Uiso 1 1 calc R U . . .
C48 C 0.2444(4) 0.0046(3) 0.6280(3) 0.0489(12) Uani 1 1 d . . . . .
H48A H 0.325535 -0.001811 0.627681 0.073 Uiso 1 1 calc R U . . .
H48B H 0.184530 -0.042737 0.580104 0.073 Uiso 1 1 calc R U . . .
H48C H 0.227710 0.003265 0.676802 0.073 Uiso 1 1 calc R U . . .
C49 C 0.2533(6) 0.0866(4) 0.5466(3) 0.0570(14) Uani 1 1 d . . . . .
H49A H 0.253637 0.142431 0.545928 0.085 Uiso 1 1 calc R U . . .
H49B H 0.186481 0.041219 0.501744 0.085 Uiso 1 1 calc R U . . .
H49C H 0.330094 0.074162 0.540880 0.085 Uiso 1 1 calc R U . . .
C50 C 0.6855(3) 0.1173(3) 0.7344(2) 0.0262(7) Uani 1 1 d . . . . .
C51 C 0.6033(3) 0.1878(2) 0.7344(2) 0.0243(7) Uani 1 1 d . . . . .
B1 B 0.7530(4) 0.2248(3) 0.7930(3) 0.0345(10) Uani 1 1 d . . . . .
H1 H 0.779130 0.256422 0.860652 0.041 Uiso 1 1 calc R U . . .
B2 B 0.6978(4) 0.2765(3) 0.7352(3) 0.0356(10) Uani 1 1 d . . . . .
H2 H 0.688339 0.343328 0.764460 0.043 Uiso 1 1 calc R U . . .
B3 B 0.5929(4) 0.1993(3) 0.6456(3) 0.0319(9) Uani 1 1 d . . . . .
H3 H 0.513826 0.214640 0.615305 0.038 Uiso 1 1 calc R U . . .
B4 B 0.5819(4) 0.0973(3) 0.6462(2) 0.0293(9) Uani 1 1 d . . . . .
H4 H 0.495314 0.044133 0.616871 0.035 Uiso 1 1 calc R U . . .
B5 B 0.7252(4) 0.0764(3) 0.6472(3) 0.0313(9) Uani 1 1 d . . . . .
H5 H 0.733506 0.009213 0.618084 0.038 Uiso 1 1 calc R U . . .
B6 B 0.8319(4) 0.1545(3) 0.7379(3) 0.0327(10) Uani 1 1 d . . . . .
H6 H 0.910590 0.139439 0.768902 0.039 Uiso 1 1 calc R U . . .
B7 B 0.8419(5) 0.2567(4) 0.7380(3) 0.0404(11) Uani 1 1 d . . . . .
H7A H 0.928436 0.309860 0.769305 0.048 Uiso 1 1 calc R U . . .
B8 B 0.7414(5) 0.2409(4) 0.6453(4) 0.0428(12) Uani 1 1 d . . . . .
H8A H 0.761537 0.283580 0.614800 0.051 Uiso 1 1 calc R U . . .
B9 B 0.6680(5) 0.1284(4) 0.5892(3) 0.0384(11) Uani 1 1 d . . . . .
H9A H 0.638421 0.096087 0.521520 0.046 Uiso 1 1 calc R U . . .
B10 B 0.8235(5) 0.1645(4) 0.6463(3) 0.0370(11) Uani 1 1 d . . . . .
H10A H 0.897171 0.156655 0.616356 0.044 Uiso 1 1 calc R U . . .
S4 S 0.2007(4) 0.04172(19) 0.8707(3) 0.0519(12) Uani 0.641(10) 1 d . . P A 1
C13 C 0.7723(9) 0.0954(7) 1.0068(5) 0.052(3) Uani 0.544(10) 1 d . U P B 1
H13A H 0.700187 0.115304 0.997203 0.079 Uiso 0.544(10) 1 calc R U P B 1
H13B H 0.828419 0.136035 1.059752 0.079 Uiso 0.544(10) 1 calc R U P B 1
H13C H 0.748636 0.038149 1.005479 0.079 Uiso 0.544(10) 1 calc R U P B 1
C14 C 0.9457(11) 0.0540(9) 0.9580(7) 0.091(5) Uani 0.544(10) 1 d . U P B 1
H14A H 0.916943 -0.006197 0.948545 0.137 Uiso 0.544(10) 1 calc R U P B 1
H14B H 0.996387 0.088581 1.013968 0.137 Uiso 0.544(10) 1 calc R U P B 1
H14C H 0.993283 0.057173 0.921130 0.137 Uiso 0.544(10) 1 calc R U P B 1
C15 C 0.8928(9) 0.1856(6) 0.9594(6) 0.045(2) Uani 0.544(10) 1 d . U P B 1
H15A H 0.935143 0.185426 0.919226 0.068 Uiso 0.544(10) 1 calc R U P B 1
H15B H 0.950582 0.215316 1.013584 0.068 Uiso 0.544(10) 1 calc R U P B 1
H15C H 0.830178 0.215559 0.956303 0.068 Uiso 0.544(10) 1 calc R U P B 1
C17 C 0.3094(8) 0.0781(6) 0.8361(6) 0.0319(18) Uani 0.641(10) 1 d . . P A 1
S4A S 0.2590(5) 0.0675(3) 0.9180(4) 0.0361(16) Uani 0.359(10) 1 d . . P A 2
C13A C 0.7495(11) 0.1565(8) 0.9758(7) 0.052(3) Uani 0.456(10) 1 d . U P B 2
H13D H 0.846(16) 0.206(11) 0.989(10) 0.078 Uiso 0.456(10) 1 d . U P B 2
H13E H 0.678(15) 0.151(10) 0.993(10) 0.078 Uiso 0.456(10) 1 d . U P B 2
C14A C 0.8235(10) 0.0378(8) 0.9868(6) 0.046(3) Uani 0.456(10) 1 d . U P B 2
H14D H 0.738054 0.010659 0.977439 0.069 Uiso 0.456(10) 1 calc R U P B 2
H14E H 0.861277 0.074514 1.044690 0.069 Uiso 0.456(10) 1 calc R U P B 2
H14F H 0.864745 -0.007033 0.968101 0.069 Uiso 0.456(10) 1 calc R U P B 2
C15A C 0.9392(11) 0.1318(9) 0.9360(7) 0.058(4) Uani 0.456(10) 1 d . U P B 2
H15D H 0.985104 0.090159 0.916861 0.087 Uiso 0.456(10) 1 calc R U P B 2
H15E H 0.987180 0.177895 0.989140 0.087 Uiso 0.456(10) 1 calc R U P B 2
H15F H 0.921144 0.156578 0.897701 0.087 Uiso 0.456(10) 1 calc R U P B 2
C17A C 0.3507(14) 0.0940(8) 0.8680(9) 0.022(3) Uani 0.359(10) 1 d . . P A 2
C52 C 0.4849(11) 0.5563(7) 0.4259(8) 0.120(4) Uani 1 1 d . . . . .
H52 H 0.545810 0.589891 0.475991 0.145 Uiso 1 1 calc R U . . .
C53 C 0.3900(11) 0.5863(7) 0.4103(8) 0.112(3) Uani 1 1 d . . . . .
H53 H 0.384172 0.639349 0.448075 0.134 Uiso 1 1 calc R U . . .
C54 C 0.3004(12) 0.5374(7) 0.3371(7) 0.113(3) Uani 1 1 d . . . . .
H54 H 0.231497 0.556178 0.323646 0.136 Uiso 1 1 calc R U . . .
C55 C 0.3140(14) 0.4605(7) 0.2842(7) 0.130(4) Uani 1 1 d . . . . .
H55 H 0.253234 0.426409 0.234137 0.156 Uiso 1 1 calc R U . . .
C56 C 0.4133(13) 0.4324(7) 0.3026(8) 0.116(4) Uani 1 1 d . . . . .
H56 H 0.421205 0.379783 0.265440 0.139 Uiso 1 1 calc R U . . .
C57 C 0.5004(12) 0.4810(7) 0.3749(9) 0.116(4) Uani 1 1 d . . . . .
C58 C 0.6082(13) 0.4517(8) 0.3897(13) 0.199(9) Uani 1 1 d . . . . .
H58A H 0.586104 0.388538 0.362889 0.298 Uiso 1 1 calc R U . . .
H58B H 0.642717 0.471931 0.447929 0.298 Uiso 1 1 calc R U . . .
H58C H 0.667899 0.475170 0.368072 0.298 Uiso 1 1 calc R U . . .
C64 C 1.0004(12) 0.3663(9) 0.3985(9) 0.115(10) Uani 0.568(18) 1 d G . P C 1
C59 C 0.9028(14) 0.3883(9) 0.4248(10) 0.094(5) Uani 0.568(18) 1 d G U P C 1
H59 H 0.882762 0.438740 0.425102 0.112 Uiso 0.568(18) 1 calc R U P C 1
C60 C 0.8345(12) 0.3364(13) 0.4506(11) 0.107(6) Uani 0.568(18) 1 d G U P C 1
H60 H 0.767828 0.351343 0.468551 0.129 Uiso 0.568(18) 1 calc R U P C 1
C61 C 0.8638(13) 0.2625(12) 0.4502(12) 0.086(4) Uani 0.568(18) 1 d G U P C 1
H61 H 0.817179 0.227036 0.467793 0.103 Uiso 0.568(18) 1 calc R U P C 1
C62 C 0.9614(13) 0.2406(10) 0.4239(11) 0.084(5) Uani 0.568(18) 1 d G U P C 1
H62 H 0.981465 0.190125 0.423586 0.101 Uiso 0.568(18) 1 calc R U P C 1
C63 C 1.0297(10) 0.2925(10) 0.3981(10) 0.072(4) Uani 0.568(18) 1 d G U P C 1
H63 H 1.096400 0.277521 0.380137 0.087 Uiso 0.568(18) 1 calc R U P C 1
C65 C 1.0517(19) 0.4111(15) 0.3706(10) 0.137(8) Uani 0.568(18) 1 d . U P C 1
H65A H 1.023985 0.458071 0.367732 0.164 Uiso 0.568(18) 1 calc R U P C 1
H65B H 1.118806 0.398589 0.351839 0.164 Uiso 0.568(18) 1 calc R U P C 1
C64A C 0.987(2) 0.2572(15) 0.4194(17) 0.088(6) Uani 0.432(18) 1 d G U P C 2
C63A C 1.0248(18) 0.3199(17) 0.3941(14) 0.094(7) Uani 0.432(18) 1 d G U P C 2
H63A H 1.088826 0.317801 0.369896 0.113 Uiso 0.432(18) 1 calc R U P C 2
C62A C 0.969(2) 0.3858(14) 0.4043(12) 0.100(6) Uani 0.432(18) 1 d G U P C 2
H62A H 0.995091 0.428645 0.387053 0.120 Uiso 0.432(18) 1 calc R U P C 2
C61A C 0.875(2) 0.3889(15) 0.4398(15) 0.103(6) Uani 0.432(18) 1 d G U P C 2
H61A H 0.837438 0.433921 0.446718 0.123 Uiso 0.432(18) 1 calc R U P C 2
C60A C 0.8375(18) 0.3262(19) 0.4650(16) 0.098(6) Uani 0.432(18) 1 d G U P C 2
H60A H 0.773519 0.328352 0.489227 0.117 Uiso 0.432(18) 1 calc R U P C 2
C59A C 0.893(2) 0.2604(16) 0.4548(17) 0.101(6) Uani 0.432(18) 1 d G U P C 2
H59A H 0.867253 0.217507 0.472071 0.121 Uiso 0.432(18) 1 calc R U P C 2
C65A C 1.0224(14) 0.1830(10) 0.4179(10) 0.070(5) Uani 0.432(18) 1 d . U P C 2
H65C H 1.085851 0.168174 0.395707 0.084 Uiso 0.432(18) 1 calc R U P C 2
H65D H 0.982654 0.148343 0.439188 0.084 Uiso 0.432(18) 1 calc R U P C 2

loop_
_atom_site_aniso_label
_atom_site_aniso_U_11
_atom_site_aniso_U_22
_atom_site_aniso_U_33
_atom_site_aniso_U_23
_atom_site_aniso_U_13
_atom_site_aniso_U_12
Si1 0.0288(6) 0.0573(8) 0.0520(7) 0.0405(6) 0.0190(5) 0.0259(5)
Si2 0.0185(4) 0.0283(5) 0.0195(4) 0.0093(4) 0.0039(3) 0.0089(4)
S3 0.0503(7) 0.0598(8) 0.0454(7) 0.0195(6) 0.0096(6) 0.0179(6)
O1 0.053(2) 0.0357(17) 0.066(2) 0.0282(17) 0.0025(17) 0.0061(15)
O2 0.0490(19) 0.051(2) 0.0432(18) 0.0067(15) 0.0235(16) 0.0214(16)
N1 0.0273(16) 0.0376(18) 0.0308(17) 0.0168(14) 0.0022(13) 0.0141(14)
N2 0.0325(17) 0.0366(18) 0.0282(16) 0.0144(14) 0.0083(13) 0.0185(14)
N3 0.055(2) 0.0358(19) 0.077(3) 0.036(2) 0.046(2) 0.0280(18)
N4 0.063(2) 0.0329(18) 0.054(2) 0.0269(17) 0.044(2) 0.0280(18)
N5 0.0236(14) 0.0252(15) 0.0199(14) 0.0081(12) 0.0044(11) 0.0095(12)
N6 0.0191(14) 0.0313(16) 0.0214(14) 0.0066(12) 0.0022(11) 0.0101(12)
C1 0.0243(17) 0.035(2) 0.0260(18) 0.0138(15) 0.0060(14) 0.0130(15)
C2 0.040(2) 0.034(2) 0.038(2) 0.0141(18) -0.0066(18) 0.0095(18)
C3 0.052(3) 0.037(2) 0.054(3) 0.014(2) -0.025(2) 0.009(2)
C4 0.056(3) 0.046(3) 0.061(3) 0.026(3) -0.007(3) 0.011(2)
C5 0.066(3) 0.044(3) 0.037(2) 0.006(2) 0.005(2) 0.023(2)
C6 0.0305(19) 0.034(2) 0.0239(18) 0.0112(15) 0.0026(15) 0.0146(16)
C7 0.035(2) 0.060(3) 0.054(3) 0.037(2) 0.007(2) 0.017(2)
C8 0.056(3) 0.047(3) 0.060(3) 0.034(3) -0.008(3) 0.010(2)
C9 0.062(3) 0.042(3) 0.045(3) 0.007(2) -0.009(2) 0.032(2)
C10 0.055(3) 0.076(4) 0.043(3) 0.024(3) 0.017(2) 0.048(3)
C11 0.041(2) 0.056(3) 0.038(2) 0.025(2) 0.0159(19) 0.029(2)
C12 0.055(3) 0.036(2) 0.0237(19) 0.0095(17) 0.0098(18) 0.016(2)
C16 0.0288(18) 0.0251(17) 0.0240(17) 0.0082(14) 0.0060(14) 0.0112(14)
C18 0.044(2) 0.0262(19) 0.049(2) 0.0205(18) 0.025(2) 0.0147(17)
C19 0.047(2) 0.035(2) 0.041(2) 0.0183(19) 0.010(2) 0.0167(19)
C20 0.043(2) 0.028(2) 0.046(3) 0.0103(19) 0.002(2) 0.0047(18)
C21 0.043(2) 0.031(2) 0.045(2) 0.0209(19) 0.0135(19) 0.0097(18)
C22 0.038(2) 0.042(2) 0.036(2) 0.0181(19) 0.0073(18) 0.0071(18)
C23 0.036(2) 0.031(2) 0.043(2) 0.0116(18) 0.0149(19) 0.0048(17)
C24 0.058(3) 0.033(2) 0.083(4) 0.026(3) 0.006(3) 0.005(2)
C25 0.080(5) 0.052(4) 0.142(7) 0.060(5) -0.002(5) 0.006(3)
C26 0.055(3) 0.037(2) 0.042(2) 0.0241(19) 0.035(2) 0.026(2)
C27 0.045(2) 0.060(3) 0.045(3) 0.036(2) 0.026(2) 0.029(2)
C28 0.045(2) 0.054(3) 0.037(2) 0.024(2) 0.0208(19) 0.021(2)
C29 0.042(2) 0.039(2) 0.039(2) 0.0156(19) 0.0215(19) 0.0153(18)
C30 0.037(2) 0.035(2) 0.037(2) 0.0126(18) 0.0140(18) 0.0137(17)
C31 0.046(2) 0.032(2) 0.034(2) 0.0140(17) 0.0190(18) 0.0147(18)
C32 0.057(3) 0.059(3) 0.065(4) 0.013(3) 0.028(3) 0.031(3)
C33 0.081(5) 0.090(5) 0.082(5) 0.004(4) 0.042(4) 0.047(4)
C35 0.0271(17) 0.0244(17) 0.0250(17) 0.0078(14) 0.0063(14) 0.0078(14)
C36 0.0291(19) 0.0312(19) 0.0250(18) 0.0029(15) 0.0022(15) 0.0083(15)
C37 0.041(2) 0.034(2) 0.035(2) 0.0149(18) 0.0094(18) 0.0076(18)
C38 0.035(2) 0.0287(19) 0.0282(19) 0.0047(15) 0.0070(16) 0.0141(16)
C39 0.0227(16) 0.0325(19) 0.0230(17) 0.0117(15) 0.0086(13) 0.0121(14)
C40 0.0274(18) 0.034(2) 0.0263(18) 0.0113(16) 0.0059(15) 0.0152(15)
C41 0.038(2) 0.050(3) 0.032(2) 0.0191(19) 0.0106(17) 0.0228(19)
C42 0.063(3) 0.064(3) 0.039(2) 0.032(2) 0.016(2) 0.031(3)
C43 0.043(3) 0.052(3) 0.056(3) 0.029(2) 0.003(2) 0.027(2)
C44 0.038(2) 0.048(3) 0.048(3) 0.020(2) 0.008(2) 0.025(2)
C45 0.032(2) 0.038(2) 0.034(2) 0.0144(17) 0.0097(16) 0.0190(17)
C46 0.0249(18) 0.035(2) 0.0251(18) 0.0003(16) -0.0035(15) 0.0114(16)
C47 0.023(2) 0.056(3) 0.074(4) -0.020(3) -0.004(2) 0.011(2)
C48 0.033(2) 0.033(2) 0.054(3) 0.003(2) -0.007(2) 0.0058(18)
C49 0.064(3) 0.055(3) 0.026(2) 0.002(2) -0.004(2) 0.009(3)
C50 0.0230(17) 0.036(2) 0.0231(17) 0.0135(15) 0.0069(14) 0.0154(15)
C51 0.0218(16) 0.0291(18) 0.0226(16) 0.0097(14) 0.0061(13) 0.0121(14)
B1 0.0212(19) 0.045(3) 0.027(2) 0.0064(19) 0.0047(16) 0.0101(18)
B2 0.032(2) 0.035(2) 0.046(3) 0.016(2) 0.020(2) 0.0138(19)
B3 0.032(2) 0.046(3) 0.031(2) 0.024(2) 0.0140(18) 0.022(2)
B4 0.029(2) 0.038(2) 0.0200(19) 0.0082(17) 0.0063(16) 0.0169(18)
B5 0.033(2) 0.041(2) 0.025(2) 0.0131(18) 0.0122(17) 0.0225(19)
B6 0.0209(19) 0.051(3) 0.029(2) 0.018(2) 0.0088(16) 0.0160(19)
B7 0.031(2) 0.047(3) 0.045(3) 0.016(2) 0.022(2) 0.012(2)
B8 0.043(3) 0.059(3) 0.057(3) 0.040(3) 0.033(2) 0.031(2)
B9 0.037(2) 0.065(3) 0.024(2) 0.023(2) 0.0124(18) 0.029(2)
B10 0.036(2) 0.056(3) 0.034(2) 0.025(2) 0.018(2) 0.026(2)
S4 0.0456(19) 0.0478(13) 0.086(3) 0.0405(17) 0.041(2) 0.0184(13)
C13 0.047(5) 0.070(7) 0.033(4) 0.028(4) 0.000(4) 0.001(5)
C14 0.064(7) 0.077(7) 0.064(7) -0.024(6) -0.041(5) 0.050(6)
C15 0.039(5) 0.037(5) 0.036(4) 0.009(4) -0.017(4) 0.000(4)
C17 0.031(4) 0.032(4) 0.030(5) 0.012(4) 0.006(3) 0.009(3)
S4A 0.036(3) 0.038(2) 0.054(3) 0.031(2) 0.028(3) 0.0153(18)
C13A 0.049(6) 0.053(6) 0.041(6) 0.007(5) 0.017(5) 0.008(5)
C14A 0.041(5) 0.063(7) 0.030(5) 0.030(5) -0.009(4) 0.006(5)
C15A 0.051(6) 0.067(8) 0.033(5) 0.014(5) 0.004(5) -0.011(6)
C17A 0.028(7) 0.018(5) 0.021(7) 0.005(5) 0.014(5) 0.008(5)
C52 0.123(8) 0.099(7) 0.171(11) 0.066(7) 0.086(8) 0.041(6)
C53 0.124(8) 0.082(6) 0.142(9) 0.045(6) 0.076(8) 0.026(6)
C54 0.143(9) 0.097(7) 0.115(8) 0.056(6) 0.053(8) 0.031(7)
C55 0.208(14) 0.085(7) 0.117(8) 0.061(6) 0.056(9) 0.041(8)
C56 0.168(11) 0.072(6) 0.141(10) 0.060(7) 0.078(9) 0.042(7)
C57 0.127(9) 0.074(6) 0.171(11) 0.061(7) 0.082(9) 0.024(6)
C58 0.152(12) 0.107(9) 0.40(3) 0.134(14) 0.153(16) 0.054(8)
C64 0.044(7) 0.17(2) 0.052(8) -0.032(11) 0.012(6) 0.032(10)
C59 0.056(7) 0.120(8) 0.058(8) -0.013(6) 0.016(6) 0.036(6)
C60 0.068(7) 0.120(9) 0.070(8) -0.013(7) 0.003(6) 0.020(7)
C61 0.045(6) 0.112(7) 0.053(6) -0.007(6) 0.002(6) 0.020(6)
C62 0.053(7) 0.117(8) 0.047(5) 0.007(6) 0.006(5) 0.014(6)
C63 0.059(6) 0.107(9) 0.033(5) 0.009(6) 0.010(4) 0.035(6)
C65 0.120(13) 0.163(16) 0.066(9) 0.003(10) 0.041(9) -0.015(12)
C64A 0.067(8) 0.111(9) 0.049(7) 0.009(7) -0.001(7) 0.017(8)
C63A 0.074(8) 0.118(11) 0.048(8) 0.001(9) 0.000(7) 0.026(9)
C62A 0.070(10) 0.120(10) 0.056(8) -0.008(8) 0.013(8) 0.014(9)
C61A 0.074(10) 0.122(10) 0.061(9) -0.001(8) 0.012(8) 0.011(9)
C60A 0.064(7) 0.121(9) 0.061(8) -0.001(7) 0.009(7) 0.018(7)
C59A 0.061(9) 0.119(8) 0.061(7) -0.012(7) -0.007(8) 0.025(8)
C65A 0.056(8) 0.069(9) 0.079(10) 0.025(8) 0.022(7) 0.019(7)

loop_
_atom_type_symbol
_atom_type_description
_atom_type_scat_dispersion_real
_atom_type_scat_dispersion_imag
_atom_type_scat_source
C C 0.0033 0.0016 'International Tables Vol C Tables 4.2.6.8 and 6.1.1.4'
H H 0.0000 0.0000 'International Tables Vol C Tables 4.2.6.8 and 6.1.1.4'
B B 0.0013 0.0007 'International Tables Vol C Tables 4.2.6.8 and 6.1.1.4'
N N 0.0061 0.0033 'International Tables Vol C Tables 4.2.6.8 and 6.1.1.4'
O O 0.0106 0.0060 'International Tables Vol C Tables 4.2.6.8 and 6.1.1.4'
S S 0.1246 0.1234 'International Tables Vol C Tables 4.2.6.8 and 6.1.1.4'
Si Si 0.0817 0.0704 'International Tables Vol C Tables 4.2.6.8 and 6.1.1.4'

loop_
_geom_angle_atom_site_label_1
_geom_angle_atom_site_label_2
_geom_angle_atom_site_label_3
_geom_angle
_geom_angle_site_symmetry_1
_geom_angle_site_symmetry_3
_geom_angle_publ_flag
N1 Si1 S3 156.83(13) . . ?
N1 Si1 C1 35.52(14) . . ?
N1 Si1 C50 108.08(17) . . ?
N2 Si1 S3 95.30(12) . . ?
N2 Si1 N1 71.54(15) . . ?
N2 Si1 C1 36.02(14) . . ?
N2 Si1 C50 115.24(17) . . ?
C1 Si1 S3 128.82(11) . . ?
C16 Si1 S3 58.00(13) . . ?
C16 Si1 N1 118.51(17) . . ?
C16 Si1 N2 135.60(18) . . ?
C16 Si1 C1 137.24(17) . . ?
C16 Si1 C50 102.71(17) . . ?
C50 Si1 S3 94.70(13) . . ?
C50 Si1 C1 116.90(15) . . ?
S3 Si2 C39 148.57(11) . . ?
N4 Si2 S3 81.85(14) . . ?
N4 Si2 N5 91.67(14) . . ?
N4 Si2 C39 93.25(15) . . ?
N4 Si2 C51 169.65(17) . . ?
N5 Si2 S3 113.98(10) . . ?
N5 Si2 C39 34.80(13) . . ?
N5 Si2 C51 92.03(14) . . ?
N6 Si2 S3 174.63(12) . . ?
N6 Si2 N4 94.28(17) . . ?
N6 Si2 N5 69.71(13) . . ?
N6 Si2 C16 116.19(16) . . ?
N6 Si2 C39 34.91(13) . . ?
N6 Si2 C51 96.07(14) . . ?
C16 Si2 S3 59.73(12) . . ?
C16 Si2 N4 82.23(16) . . ?
C16 Si2 N5 171.70(15) . . ?
C16 Si2 C39 150.65(15) . . ?
C16 Si2 C51 93.06(16) . . ?
C51 Si2 S3 87.81(11) . . ?
C51 Si2 C39 95.31(14) . . ?
Si2 S3 Si1 82.78(6) . . ?
C16 S3 Si1 46.14(11) . . ?
C16 S3 Si2 50.33(11) . . ?
C21 O1 C24 117.3(4) . . ?
C29 O2 C32 118.1(4) . . ?
C1 N1 Si1 89.7(3) . . ?
C1 N1 C2 127.7(3) . . ?
C2 N1 Si1 142.5(3) . . ?
C1 N2 Si1 91.9(2) . . ?
C1 N2 C12 129.2(3) . . ?
C12 N2 Si1 138.8(3) . . ?
C16 N3 C18 123.9(3) . . ?
C16 N3 C17 116.0(5) . . ?
C16 N3 C17A 111.3(6) . . ?
C18 N3 C17A 115.6(6) . . ?
C17 N3 C18 119.6(5) . . ?
C26 N4 Si2 130.2(3) . . ?
C17 N4 Si2 114.5(4) . . ?
C17 N4 C26 115.2(5) . . ?
C17A N4 Si2 115.9(6) . . ?
C17A N4 C26 109.7(6) . . ?
C35 N5 Si2 142.4(2) . . ?
C39 N5 Si2 90.1(2) . . ?
C39 N5 C35 127.3(3) . . ?
C39 N6 Si2 91.8(2) . . ?
C39 N6 C46 128.0(3) . . ?
C46 N6 Si2 138.6(3) . . ?
N1 C1 Si1 54.8(2) . . ?
N1 C1 N2 106.8(3) . . ?
N1 C1 C6 125.8(4) . . ?
N2 C1 Si1 52.03(19) . . ?
N2 C1 C6 127.3(3) . . ?
C6 C1 Si1 178.5(3) . . ?
N1 C2 C3 106.3(4) . . ?
N1 C2 C4 110.1(4) . . ?
N1 C2 C5 112.3(4) . . ?
C3 C2 C4 108.2(4) . . ?
C5 C2 C3 109.3(4) . . ?
C5 C2 C4 110.5(4) . . ?
C2 C3 H3A 109.5 . . ?
C2 C3 H3B 109.5 . . ?
C2 C3 H3C 109.5 . . ?
H3A C3 H3B 109.5 . . ?
H3A C3 H3C 109.5 . . ?
H3B C3 H3C 109.5 . . ?
C2 C4 H4A 109.5 . . ?
C2 C4 H4B 109.5 . . ?
C2 C4 H4C 109.5 . . ?
H4A C4 H4B 109.5 . . ?
H4A C4 H4C 109.5 . . ?
H4B C4 H4C 109.5 . . ?
C2 C5 H5A 109.5 . . ?
C2 C5 H5B 109.5 . . ?
C2 C5 H5C 109.5 . . ?
H5A C5 H5B 109.5 . . ?
H5A C5 H5C 109.5 . . ?
H5B C5 H5C 109.5 . . ?
C7 C6 C1 121.0(4) . . ?
C11 C6 C1 119.3(4) . . ?
C11 C6 C7 119.6(4) . . ?
C6 C7 H7 120.0 . . ?
C6 C7 C8 120.0(5) . . ?
C8 C7 H7 120.0 . . ?
C7 C8 H8 120.1 . . ?
C9 C8 C7 119.8(5) . . ?
C9 C8 H8 120.1 . . ?
C8 C9 H9 119.7 . . ?
C10 C9 C8 120.5(4) . . ?
C10 C9 H9 119.7 . . ?
C9 C10 H10 119.8 . . ?
C9 C10 C11 120.5(5) . . ?
C11 C10 H10 119.8 . . ?
C6 C11 C10 119.5(5) . . ?
C6 C11 H11 120.3 . . ?
C10 C11 H11 120.3 . . ?
N2 C12 C14 113.5(5) . . ?
N2 C12 C15 111.7(4) . . ?
N2 C12 C13A 95.6(5) . . ?
C13 C12 N2 113.3(5) . . ?
C13 C12 C14 107.6(8) . . ?
C13 C12 C15 106.7(7) . . ?
C15 C12 C14 103.3(8) . . ?
C14A C12 N2 109.3(5) . . ?
C14A C12 C13A 102.7(7) . . ?
C15A C12 N2 107.3(6) . . ?
C15A C12 C13A 113.0(9) . . ?
C15A C12 C14A 125.0(8) . . ?
Si1 C16 Si2 115.8(2) . . ?
Si1 C16 S3 75.86(15) . . ?
Si2 C16 S3 69.95(13) . . ?
N3 C16 Si1 129.1(3) . . ?
N3 C16 Si2 112.3(3) . . ?
N3 C16 S3 106.9(3) . . ?
C19 C18 N3 119.6(4) . . ?
C19 C18 C23 119.4(4) . . ?
C23 C18 N3 121.0(4) . . ?
C18 C19 H19 119.5 . . ?
C18 C19 C20 121.1(4) . . ?
C20 C19 H19 119.5 . . ?
C19 C20 H20 120.6 . . ?
C21 C20 C19 118.8(4) . . ?
C21 C20 H20 120.6 . . ?
O1 C21 C20 124.7(4) . . ?
O1 C21 C22 114.7(4) . . ?
C22 C21 C20 120.6(4) . . ?
C21 C22 H22 120.2 . . ?
C23 C22 C21 119.6(4) . . ?
C23 C22 H22 120.2 . . ?
C18 C23 H23 119.7 . . ?
C22 C23 C18 120.5(4) . . ?
C22 C23 H23 119.7 . . ?
O1 C24 H24A 110.5 . . ?
O1 C24 H24B 110.5 . . ?
O1 C24 C25 106.0(5) . . ?
H24A C24 H24B 108.7 . . ?
C25 C24 H24A 110.5 . . ?
C25 C24 H24B 110.5 . . ?
C24 C25 H25A 109.5 . . ?
C24 C25 H25B 109.5 . . ?
C24 C25 H25C 109.5 . . ?
H25A C25 H25B 109.5 . . ?
H25A C25 H25C 109.5 . . ?
H25B C25 H25C 109.5 . . ?
C27 C26 N4 118.4(4) . . ?
C31 C26 N4 122.0(4) . . ?
C31 C26 C27 119.4(4) . . ?
C26 C27 H27 119.7 . . ?
C28 C27 C26 120.7(4) . . ?
C28 C27 H27 119.7 . . ?
C27 C28 H28 120.0 . . ?
C27 C28 C29 119.9(4) . . ?
C29 C28 H28 120.0 . . ?
O2 C29 C28 115.4(4) . . ?
O2 C29 C30 124.7(4) . . ?
C30 C29 C28 119.8(4) . . ?
C29 C30 H30 120.2 . . ?
C29 C30 C31 119.5(4) . . ?
C31 C30 H30 120.2 . . ?
C26 C31 C30 120.6(4) . . ?
C26 C31 H31 119.7 . . ?
C30 C31 H31 119.7 . . ?
O2 C32 H32A 110.4 . . ?
O2 C32 H32B 110.4 . . ?
O2 C32 C33 106.4(5) . . ?
H32A C32 H32B 108.6 . . ?
C33 C32 H32A 110.4 . . ?
C33 C32 H32B 110.4 . . ?
C32 C33 H33A 109.5 . . ?
C32 C33 H33B 109.5 . . ?
C32 C33 H33C 109.5 . . ?
H33A C33 H33B 109.5 . . ?
H33A C33 H33C 109.5 . . ?
H33B C33 H33C 109.5 . . ?
N5 C35 C36 106.6(3) . . ?
N5 C35 C37 112.3(3) . . ?
N5 C35 C38 112.0(3) . . ?
C36 C35 C37 111.2(3) . . ?
C36 C35 C38 107.8(3) . . ?
C38 C35 C37 106.9(3) . . ?
C35 C36 H36A 109.5 . . ?
C35 C36 H36B 109.5 . . ?
C35 C36 H36C 109.5 . . ?
H36A C36 H36B 109.5 . . ?
H36A C36 H36C 109.5 . . ?
H36B C36 H36C 109.5 . . ?
C35 C37 H37A 109.5 . . ?
C35 C37 H37B 109.5 . . ?
C35 C37 H37C 109.5 . . ?
H37A C37 H37B 109.5 . . ?
H37A C37 H37C 109.5 . . ?
H37B C37 H37C 109.5 . . ?
C35 C38 H38A 109.5 . . ?
C35 C38 H38B 109.5 . . ?
C35 C38 H38C 109.5 . . ?
H38A C38 H38B 109.5 . . ?
H38A C38 H38C 109.5 . . ?
H38B C38 H38C 109.5 . . ?
N5 C39 Si2 55.10(18) . . ?
N5 C39 N6 108.4(3) . . ?
N5 C39 C40 126.2(3) . . ?
N6 C39 Si2 53.32(18) . . ?
N6 C39 C40 125.4(3) . . ?
C40 C39 Si2 178.7(3) . . ?
C41 C40 C39 120.1(3) . . ?
C41 C40 C45 119.1(4) . . ?
C45 C40 C39 120.9(4) . . ?
C40 C41 H41 119.8 . . ?
C42 C41 C40 120.4(4) . . ?
C42 C41 H41 119.8 . . ?
C41 C42 H42 119.9 . . ?
C41 C42 C43 120.2(5) . . ?
C43 C42 H42 119.9 . . ?
C42 C43 H43 120.0 . . ?
C44 C43 C42 120.1(4) . . ?
C44 C43 H43 120.0 . . ?
C43 C44 H44 120.0 . . ?
C43 C44 C45 120.1(4) . . ?
C45 C44 H44 120.0 . . ?
C40 C45 H45 119.9 . . ?
C44 C45 C40 120.2(4) . . ?
C44 C45 H45 119.9 . . ?
N6 C46 C47 111.8(3) . . ?
N6 C46 C48 108.2(3) . . ?
N6 C46 C49 110.1(4) . . ?
C47 C46 C49 110.5(5) . . ?
C48 C46 C47 108.1(5) . . ?
C48 C46 C49 108.0(4) . . ?
C46 C47 H47A 109.5 . . ?
C46 C47 H47B 109.5 . . ?
C46 C47 H47C 109.5 . . ?
H47A C47 H47B 109.5 . . ?
H47A C47 H47C 109.5 . . ?
H47B C47 H47C 109.5 . . ?
C46 C48 H48A 109.5 . . ?
C46 C48 H48B 109.5 . . ?
C46 C48 H48C 109.5 . . ?
H48A C48 H48B 109.5 . . ?
H48A C48 H48C 109.5 . . ?
H48B C48 H48C 109.5 . . ?
C46 C49 H49A 109.5 . . ?
C46 C49 H49B 109.5 . . ?
C46 C49 H49C 109.5 . . ?
H49A C49 H49B 109.5 . . ?
H49A C49 H49C 109.5 . . ?
H49B C49 H49C 109.5 . . ?
C51 C50 Si1 109.3(2) . . ?
C51 C50 B1 61.4(2) . . ?
C51 C50 B4 60.8(2) . . ?
C51 C50 B5 112.1(3) . . ?
C51 C50 B6 113.2(3) . . ?
B1 C50 Si1 115.2(3) . . ?
B1 C50 B4 112.5(3) . . ?
B1 C50 B5 114.0(3) . . ?
B4 C50 Si1 114.2(3) . . ?
B5 C50 Si1 126.3(3) . . ?
B5 C50 B4 62.7(2) . . ?
B6 C50 Si1 126.7(3) . . ?
B6 C50 B1 63.6(3) . . ?
B6 C50 B4 113.9(3) . . ?
B6 C50 B5 62.1(3) . . ?
C50 C51 Si2 112.2(2) . . ?
C50 C51 B1 59.7(2) . . ?
C50 C51 B2 107.0(3) . . ?
C50 C51 B3 107.8(3) . . ?
C50 C51 B4 60.3(2) . . ?
B1 C51 Si2 121.3(2) . . ?
B2 C51 Si2 133.4(3) . . ?
B2 C51 B1 60.9(3) . . ?
B2 C51 B3 60.1(3) . . ?
B3 C51 Si2 125.7(2) . . ?
B3 C51 B1 110.0(3) . . ?
B4 C51 Si2 110.8(2) . . ?
B4 C51 B1 110.7(3) . . ?
B4 C51 B2 110.0(3) . . ?
B4 C51 B3 61.5(3) . . ?
C50 B1 C51 59.0(2) . . ?
C50 B1 H1 124.5 . . ?
C50 B1 B2 105.3(3) . . ?
C50 B1 B6 58.2(2) . . ?
C50 B1 B7 104.6(3) . . ?
C51 B1 H1 122.1 . . ?
C51 B1 B2 59.5(3) . . ?
C51 B1 B6 106.9(3) . . ?
C51 B1 B7 107.5(3) . . ?
B2 B1 H1 122.0 . . ?
B2 B1 B6 107.8(3) . . ?
B2 B1 B7 60.7(3) . . ?
B6 B1 H1 122.3 . . ?
B7 B1 H1 122.4 . . ?
B7 B1 B6 59.4(3) . . ?
C51 B2 B1 59.6(3) . . ?
C51 B2 H2 122.6 . . ?
C51 B2 B3 60.0(3) . . ?
C51 B2 B7 107.0(3) . . ?
C51 B2 B8 107.7(4) . . ?
B1 B2 H2 121.4 . . ?
B1 B2 B7 59.9(3) . . ?
B1 B2 B8 108.8(3) . . ?
B3 B2 B1 108.9(3) . . ?
B3 B2 H2 120.9 . . ?
B3 B2 B7 109.0(3) . . ?
B3 B2 B8 60.6(3) . . ?
B7 B2 H2 121.7 . . ?
B8 B2 H2 121.2 . . ?
B8 B2 B7 60.5(3) . . ?
C51 B3 B2 59.9(3) . . ?
C51 B3 H3 122.7 . . ?
C51 B3 B4 59.0(2) . . ?
C51 B3 B8 107.7(3) . . ?
C51 B3 B9 106.8(3) . . ?
B2 B3 H3 121.2 . . ?
B2 B3 B4 107.8(3) . . ?
B2 B3 B8 60.6(3) . . ?
B2 B3 B9 108.6(3) . . ?
B4 B3 H3 122.1 . . ?
B4 B3 B8 108.1(3) . . ?
B4 B3 B9 59.8(3) . . ?
B8 B3 H3 121.4 . . ?
B8 B3 B9 60.2(3) . . ?
B9 B3 H3 121.8 . . ?
C50 B4 C51 58.9(2) . . ?
C50 B4 B3 105.3(3) . . ?
C50 B4 H4 124.3 . . ?
C50 B4 B5 58.4(2) . . ?
C50 B4 B9 105.2(3) . . ?
C51 B4 B3 59.5(2) . . ?
C51 B4 H4 122.0 . . ?
C51 B4 B5 107.1(3) . . ?
C51 B4 B9 107.7(3) . . ?
B3 B4 H4 122.2 . . ?
B3 B4 B5 107.8(3) . . ?
B3 B4 B9 60.4(3) . . ?
B5 B4 H4 122.1 . . ?
B9 B4 H4 122.1 . . ?
B9 B4 B5 59.9(3) . . ?
C50 B5 B4 58.9(2) . . ?
C50 B5 H5 124.2 . . ?
C50 B5 B6 58.9(2) . . ?
C50 B5 B9 105.5(3) . . ?
C50 B5 B10 105.8(3) . . ?
B4 B5 H5 121.6 . . ?
B6 B5 B4 108.2(3) . . ?
B6 B5 H5 121.0 . . ?
B6 B5 B9 109.1(4) . . ?
B6 B5 B10 60.6(3) . . ?
B9 B5 B4 59.7(3) . . ?
B9 B5 H5 121.8 . . ?
B10 B5 B4 108.3(3) . . ?
B10 B5 H5 121.7 . . ?
B10 B5 B9 60.7(3) . . ?
C50 B6 B1 58.2(2) . . ?
C50 B6 B5 59.0(2) . . ?
C50 B6 H6 124.5 . . ?
C50 B6 B7 104.7(3) . . ?
C50 B6 B10 105.2(3) . . ?
B1 B6 H6 122.3 . . ?
B5 B6 B1 107.2(3) . . ?
B5 B6 H6 121.8 . . ?
B5 B6 B7 107.9(3) . . ?
B5 B6 B10 59.7(3) . . ?
B7 B6 B1 59.4(3) . . ?
B7 B6 H6 122.3 . . ?
B7 B6 B10 60.6(3) . . ?
B10 B6 B1 107.6(3) . . ?
B10 B6 H6 122.1 . . ?
B1 B7 B2 59.4(3) . . ?
B1 B7 B6 61.2(3) . . ?
B1 B7 H7A 121.4 . . ?
B1 B7 B8 107.5(3) . . ?
B1 B7 B10 108.5(4) . . ?
B2 B7 H7A 122.4 . . ?
B2 B7 B8 59.4(3) . . ?
B2 B7 B10 107.2(4) . . ?
B6 B7 B2 108.1(3) . . ?
B6 B7 H7A 121.2 . . ?
B6 B7 B8 108.0(4) . . ?
B6 B7 B10 60.0(3) . . ?
B8 B7 H7A 122.2 . . ?
B10 B7 H7A 121.8 . . ?
B10 B7 B8 59.8(3) . . ?
B2 B8 B7 60.1(3) . . ?
B2 B8 H8A 122.3 . . ?
B2 B8 B9 107.1(4) . . ?
B2 B8 B10 107.9(4) . . ?
B3 B8 B2 58.8(3) . . ?
B3 B8 B7 107.2(3) . . ?
B3 B8 H8A 122.2 . . ?
B3 B8 B9 60.2(3) . . ?
B3 B8 B10 108.1(4) . . ?
B7 B8 H8A 121.9 . . ?
B9 B8 B7 107.7(4) . . ?
B9 B8 H8A 121.9 . . ?
B9 B8 B10 60.1(3) . . ?
B10 B8 B7 60.0(3) . . ?
B10 B8 H8A 121.4 . . ?
B3 B9 B8 59.6(3) . . ?
B3 B9 H9A 122.0 . . ?
B3 B9 B10 107.5(4) . . ?
B4 B9 B3 59.8(3) . . ?
B4 B9 B5 60.4(3) . . ?
B4 B9 B8 107.5(3) . . ?
B4 B9 H9A 121.7 . . ?
B4 B9 B10 107.8(3) . . ?
B5 B9 B3 107.7(3) . . ?
B5 B9 B8 107.2(3) . . ?
B5 B9 H9A 122.0 . . ?
B5 B9 B10 59.3(3) . . ?
B8 B9 H9A 122.2 . . ?
B8 B9 B10 60.0(3) . . ?
B10 B9 H9A 122.0 . . ?
B5 B10 B6 59.7(3) . . ?
B5 B10 B7 107.0(3) . . ?
B5 B10 B8 107.7(3) . . ?
B5 B10 B9 60.0(3) . . ?
B5 B10 H10A 122.2 . . ?
B6 B10 B7 59.4(3) . . ?
B6 B10 B8 107.9(3) . . ?
B6 B10 B9 107.8(3) . . ?
B6 B10 H10A 121.9 . . ?
B7 B10 H10A 122.2 . . ?
B8 B10 B7 60.2(3) . . ?
B8 B10 B9 59.9(3) . . ?
B8 B10 H10A 121.7 . . ?
B9 B10 B7 107.6(3) . . ?
B9 B10 H10A 121.8 . . ?
C12 C13 H13A 109.5 . . ?
C12 C13 H13B 109.5 . . ?
C12 C13 H13C 109.5 . . ?
H13A C13 H13B 109.5 . . ?
H13A C13 H13C 109.5 . . ?
H13B C13 H13C 109.5 . . ?
C12 C14 H14A 109.5 . . ?
C12 C14 H14B 109.5 . . ?
C12 C14 H14C 109.5 . . ?
H14A C14 H14B 109.5 . . ?
H14A C14 H14C 109.5 . . ?
H14B C14 H14C 109.5 . . ?
C12 C15 H15A 109.5 . . ?
C12 C15 H15B 109.5 . . ?
C12 C15 H15C 109.5 . . ?
H15A C15 H15B 109.5 . . ?
H15A C15 H15C 109.5 . . ?
H15B C15 H15C 109.5 . . ?
N3 C17 S4 121.5(6) . . ?
N4 C17 N3 108.8(6) . . ?
N4 C17 S4 127.6(6) . . ?
C12 C13A H13D 77(8) . . ?
C12 C13A H13E 134(10) . . ?
H13D C13A H13E 144(10) . . ?
C12 C14A H14D 109.5 . . ?
C12 C14A H14E 109.5 . . ?
C12 C14A H14F 109.5 . . ?
H14D C14A H14E 109.5 . . ?
H14D C14A H14F 109.5 . . ?
H14E C14A H14F 109.5 . . ?
C12 C15A H15D 109.5 . . ?
C12 C15A H15E 109.5 . . ?
C12 C15A H15F 109.5 . . ?
H15D C15A H15E 109.5 . . ?
H15D C15A H15F 109.5 . . ?
H15E C15A H15F 109.5 . . ?
N3 C17A S4A 122.2(8) . . ?
N4 C17A N3 107.3(9) . . ?
N4 C17A S4A 124.8(9) . . ?
C53 C52 H52 117.7 . . ?
C53 C52 C57 124.7(14) . . ?
C57 C52 H52 117.7 . . ?
C52 C53 H53 121.0 . . ?
C52 C53 C54 118.0(11) . . ?
C54 C53 H53 121.0 . . ?
C53 C54 H54 120.8 . . ?
C55 C54 C53 118.4(12) . . ?
C55 C54 H54 120.8 . . ?
C54 C55 H55 119.2 . . ?
C56 C55 C54 121.6(13) . . ?
C56 C55 H55 119.2 . . ?
C55 C56 H56 120.3 . . ?
C57 C56 C55 119.4(11) . . ?
C57 C56 H56 120.3 . . ?
C52 C57 C56 117.9(12) . . ?
C52 C57 C58 124.4(15) . . ?
C56 C57 C58 117.5(13) . . ?
C57 C58 H58A 109.5 . . ?
C57 C58 H58B 109.5 . . ?
C57 C58 H58C 109.5 . . ?
H58A C58 H58B 109.5 . . ?
H58A C58 H58C 109.5 . . ?
H58B C58 H58C 109.5 . . ?
C59 C64 C63 120.0 . . ?
C65 C64 C59 117.0(16) . . ?
C65 C64 C63 122.8(16) . . ?
C64 C59 H59 120.0 . . ?
C60 C59 C64 120.0 . . ?
C60 C59 H59 120.0 . . ?
C59 C60 H60 120.0 . . ?
C61 C60 C59 120.0 . . ?
C61 C60 H60 120.0 . . ?
C60 C61 H61 120.0 . . ?
C62 C61 C60 120.0 . . ?
C62 C61 H61 120.0 . . ?
C61 C62 H62 120.0 . . ?
C61 C62 C63 120.0 . . ?
C63 C62 H62 120.0 . . ?
C64 C63 H63 120.0 . . ?
C62 C63 C64 120.0 . . ?
C62 C63 H63 120.0 . . ?
C64 C65 H65A 120.0 . . ?
C64 C65 H65B 120.0 . . ?
H65A C65 H65B 120.0 . . ?
C63A C64A C59A 120.0 . . ?
C63A C64A C65A 134(2) . . ?
C59A C64A C65A 106(2) . . ?
C64A C63A H63A 120.0 . . ?
C62A C63A C64A 120.0 . . ?
C62A C63A H63A 120.0 . . ?
C63A C62A H62A 120.0 . . ?
C63A C62A C61A 120.0 . . ?
C61A C62A H62A 120.0 . . ?
C62A C61A H61A 120.0 . . ?
C62A C61A C60A 120.0 . . ?
C60A C61A H61A 120.0 . . ?
C61A C60A H60A 120.0 . . ?
C59A C60A C61A 120.0 . . ?
C59A C60A H60A 120.0 . . ?
C64A C59A H59A 120.0 . . ?
C60A C59A C64A 120.0 . . ?
C60A C59A H59A 120.0 . . ?
C64A C65A H65C 120.0 . . ?
C64A C65A H65D 120.0 . . ?
H65C C65A H65D 120.0 . . ?

loop_
_geom_bond_atom_site_label_1
_geom_bond_atom_site_label_2
_geom_bond_distance
_geom_bond_site_symmetry_2
_geom_bond_publ_flag
Si1 S3 2.420(2) . ?
Si1 N1 1.879(4) . ?
Si1 N2 1.813(3) . ?
Si1 C1 2.299(4) . ?
Si1 C16 1.799(4) . ?
Si1 C50 1.887(4) . ?
Si2 S3 2.3019(16) . ?
Si2 N4 1.898(4) . ?
Si2 N5 1.919(3) . ?
Si2 N6 1.877(3) . ?
Si2 C16 1.886(4) . ?
Si2 C39 2.340(4) . ?
Si2 C51 2.107(4) . ?
S3 C16 2.116(4) . ?
O1 C21 1.380(5) . ?
O1 C24 1.439(6) . ?
O2 C29 1.374(5) . ?
O2 C32 1.406(7) . ?
N1 C1 1.335(5) . ?
N1 C2 1.493(6) . ?
N2 C1 1.353(5) . ?
N2 C12 1.505(5) . ?
N3 C16 1.382(5) . ?
N3 C18 1.441(5) . ?
N3 C17 1.424(9) . ?
N3 C17A 1.446(13) . ?
N4 C26 1.440(5) . ?
N4 C17 1.374(10) . ?
N4 C17A 1.378(14) . ?
N5 C35 1.499(5) . ?
N5 C39 1.335(5) . ?
N6 C39 1.340(5) . ?
N6 C46 1.504(5) . ?
C1 C6 1.486(5) . ?
C2 C3 1.529(6) . ?
C2 C4 1.537(7) . ?
C2 C5 1.518(7) . ?
C3 H3A 0.9800 . ?
C3 H3B 0.9800 . ?
C3 H3C 0.9800 . ?
C4 H4A 0.9800 . ?
C4 H4B 0.9800 . ?
C4 H4C 0.9800 . ?
C5 H5A 0.9800 . ?
C5 H5B 0.9800 . ?
C5 H5C 0.9800 . ?
C6 C7 1.381(6) . ?
C6 C11 1.378(6) . ?
C7 H7 0.9500 . ?
C7 C8 1.394(7) . ?
C8 H8 0.9500 . ?
C8 C9 1.364(9) . ?
C9 H9 0.9500 . ?
C9 C10 1.360(9) . ?
C10 H10 0.9500 . ?
C10 C11 1.394(6) . ?
C11 H11 0.9500 . ?
C12 C13 1.503(11) . ?
C12 C14 1.595(10) . ?
C12 C15 1.562(10) . ?
C12 C13A 1.663(13) . ?
C12 C14A 1.468(11) . ?
C12 C15A 1.376(13) . ?
C18 C19 1.371(6) . ?
C18 C23 1.385(7) . ?
C19 H19 0.9500 . ?
C19 C20 1.394(6) . ?
C20 H20 0.9500 . ?
C20 C21 1.384(7) . ?
C21 C22 1.383(6) . ?
C22 H22 0.9500 . ?
C22 C23 1.381(6) . ?
C23 H23 0.9500 . ?
C24 H24A 0.9900 . ?
C24 H24B 0.9900 . ?
C24 C25 1.516(8) . ?
C25 H25A 0.9800 . ?
C25 H25B 0.9800 . ?
C25 H25C 0.9800 . ?
C26 C27 1.394(7) . ?
C26 C31 1.370(6) . ?
C27 H27 0.9500 . ?
C27 C28 1.380(6) . ?
C28 H28 0.9500 . ?
C28 C29 1.394(7) . ?
C29 C30 1.386(6) . ?
C30 H30 0.9500 . ?
C30 C31 1.404(6) . ?
C31 H31 0.9500 . ?
C32 H32A 0.9900 . ?
C32 H32B 0.9900 . ?
C32 C33 1.528(8) . ?
C33 H33A 0.9800 . ?
C33 H33B 0.9800 . ?
C33 H33C 0.9800 . ?
C35 C36 1.529(5) . ?
C35 C37 1.539(6) . ?
C35 C38 1.536(5) . ?
C36 H36A 0.9800 . ?
C36 H36B 0.9800 . ?
C36 H36C 0.9800 . ?
C37 H37A 0.9800 . ?
C37 H37B 0.9800 . ?
C37 H37C 0.9800 . ?
C38 H38A 0.9800 . ?
C38 H38B 0.9800 . ?
C38 H38C 0.9800 . ?
C39 C40 1.498(5) . ?
C40 C41 1.382(6) . ?
C40 C45 1.405(5) . ?
C41 H41 0.9500 . ?
C41 C42 1.382(6) . ?
C42 H42 0.9500 . ?
C42 C43 1.388(7) . ?
C43 H43 0.9500 . ?
C43 C44 1.375(8) . ?
C44 H44 0.9500 . ?
C44 C45 1.385(6) . ?
C45 H45 0.9500 . ?
C46 C47 1.513(6) . ?
C46 C48 1.509(7) . ?
C46 C49 1.537(7) . ?
C47 H47A 0.9800 . ?
C47 H47B 0.9800 . ?
C47 H47C 0.9800 . ?
C48 H48A 0.9800 . ?
C48 H48B 0.9800 . ?
C48 H48C 0.9800 . ?
C49 H49A 0.9800 . ?
C49 H49B 0.9800 . ?
C49 H49C 0.9800 . ?
C50 C51 1.694(5) . ?
C50 B1 1.707(6) . ?
C50 B4 1.717(5) . ?
C50 B5 1.707(6) . ?
C50 B6 1.705(6) . ?
C51 B1 1.735(6) . ?
C51 B2 1.733(6) . ?
C51 B3 1.735(6) . ?
C51 B4 1.726(5) . ?
B1 H1 1.1200 . ?
B1 B2 1.758(7) . ?
B1 B6 1.798(6) . ?
B1 B7 1.766(7) . ?
B2 H2 1.1200 . ?
B2 B3 1.737(7) . ?
B2 B7 1.781(7) . ?
B2 B8 1.769(7) . ?
B3 H3 1.1200 . ?
B3 B4 1.769(7) . ?
B3 B8 1.769(7) . ?
B3 B9 1.780(7) . ?
B4 H4 1.1200 . ?
B4 B5 1.781(6) . ?
B4 B9 1.770(7) . ?
B5 H5 1.1200 . ?
B5 B6 1.761(7) . ?
B5 B9 1.772(7) . ?
B5 B10 1.761(8) . ?
B6 H6 1.1200 . ?
B6 B7 1.767(8) . ?
B6 B10 1.776(7) . ?
B7 H7A 1.1200 . ?
B7 B8 1.789(8) . ?
B7 B10 1.787(7) . ?
B8 H8A 1.1200 . ?
B8 B9 1.781(9) . ?
B8 B10 1.783(7) . ?
B9 H9A 1.1200 . ?
B9 B10 1.785(7) . ?
B10 H10A 1.1200 . ?
S4 C17 1.676(9) . ?
C13 H13A 0.9800 . ?
C13 H13B 0.9800 . ?
C13 H13C 0.9800 . ?
C14 H14A 0.9800 . ?
C14 H14B 0.9800 . ?
C14 H14C 0.9800 . ?
C15 H15A 0.9800 . ?
C15 H15B 0.9800 . ?
C15 H15C 0.9800 . ?
S4A C17A 1.675(13) . ?
C13A H13D 1.22(17) . ?
C13A H13E 0.95(16) . ?
C14A H14D 0.9800 . ?
C14A H14E 0.9800 . ?
C14A H14F 0.9800 . ?
C15A H15D 0.9800 . ?
C15A H15E 0.9800 . ?
C15A H15F 0.9800 . ?
C52 H52 0.9500 . ?
C52 C53 1.341(15) . ?
C52 C57 1.364(14) . ?
C53 H53 0.9500 . ?
C53 C54 1.390(15) . ?
C54 H54 0.9500 . ?
C54 C55 1.388(15) . ?
C55 H55 0.9500 . ?
C55 C56 1.376(16) . ?
C56 H56 0.9500 . ?
C56 C57 1.366(16) . ?
C57 C58 1.462(17) . ?
C58 H58A 0.9800 . ?
C58 H58B 0.9800 . ?
C58 H58C 0.9800 . ?
C64 C59 1.3900 . ?
C64 C63 1.3900 . ?
C64 C65 1.23(2) . ?
C59 H59 0.9500 . ?
C59 C60 1.3900 . ?
C60 H60 0.9500 . ?
C60 C61 1.3900 . ?
C61 H61 0.9500 . ?
C61 C62 1.3900 . ?
C62 H62 0.9500 . ?
C62 C63 1.3900 . ?
C63 H63 0.9500 . ?
C65 H65A 0.9500 . ?
C65 H65B 0.9500 . ?
C64A C63A 1.3900 . ?
C64A C59A 1.3900 . ?
C64A C65A 1.42(3) . ?
C63A H63A 0.9500 . ?
C63A C62A 1.3900 . ?
C62A H62A 0.9500 . ?
C62A C61A 1.3900 . ?
C61A H61A 0.9500 . ?
C61A C60A 1.3900 . ?
C60A H60A 0.9500 . ?
C60A C59A 1.3900 . ?
C59A H59A 0.9500 . ?
C65A H65C 0.9500 . ?
C65A H65D 0.9500 . ?

loop_
_geom_torsion_atom_site_label_1
_geom_torsion_atom_site_label_2
_geom_torsion_atom_site_label_3
_geom_torsion_atom_site_label_4
_geom_torsion
_geom_torsion_site_symmetry_1
_geom_torsion_site_symmetry_2
_geom_torsion_site_symmetry_3
_geom_torsion_site_symmetry_4
_geom_torsion_publ_flag
Si1 N1 C1 N2 0.2(3) . . . . ?
Si1 N1 C1 C6 -178.3(4) . . . . ?
Si1 N1 C2 C3 2.4(7) . . . . ?
Si1 N1 C2 C4 -114.7(5) . . . . ?
Si1 N1 C2 C5 121.8(5) . . . . ?
Si1 N2 C1 N1 -0.2(3) . . . . ?
Si1 N2 C1 C6 178.3(4) . . . . ?
Si1 N2 C12 C13 76.3(7) . . . . ?
Si1 N2 C12 C14 -160.6(8) . . . . ?
Si1 N2 C12 C15 -44.2(7) . . . . ?
Si1 N2 C12 C13A 23.6(7) . . . . ?
Si1 N2 C12 C14A 129.2(6) . . . . ?
Si1 N2 C12 C15A -92.6(9) . . . . ?
Si1 C50 C51 Si2 -5.5(3) . . . . ?
Si1 C50 C51 B1 108.8(3) . . . . ?
Si1 C50 C51 B2 148.7(3) . . . . ?
Si1 C50 C51 B3 -148.0(3) . . . . ?
Si1 C50 C51 B4 -107.6(3) . . . . ?
Si1 C50 B1 C51 -99.2(3) . . . . ?
Si1 C50 B1 B2 -138.0(3) . . . . ?
Si1 C50 B1 B6 120.3(3) . . . . ?
Si1 C50 B1 B7 158.9(3) . . . . ?
Si1 C50 B4 C51 99.4(3) . . . . ?
Si1 C50 B4 B3 138.3(3) . . . . ?
Si1 C50 B4 B5 -119.9(3) . . . . ?
Si1 C50 B4 B9 -158.8(3) . . . . ?
Si1 C50 B5 B4 101.1(3) . . . . ?
Si1 C50 B5 B6 -116.8(3) . . . . ?
Si1 C50 B5 B9 140.0(3) . . . . ?
Si1 C50 B5 B10 -156.7(3) . . . . ?
Si1 C50 B6 B1 -102.8(4) . . . . ?
Si1 C50 B6 B5 116.2(4) . . . . ?
Si1 C50 B6 B7 -141.5(3) . . . . ?
Si1 C50 B6 B10 155.6(3) . . . . ?
Si2 N4 C26 C27 -91.8(5) . . . . ?
Si2 N4 C26 C31 93.1(5) . . . . ?
Si2 N4 C17 N3 25.1(8) . . . . ?
Si2 N4 C17 S4 -171.5(5) . . . . ?
Si2 N4 C17A N3 -23.1(12) . . . . ?
Si2 N4 C17A S4A -176.7(7) . . . . ?
Si2 N5 C35 C36 2.9(5) . . . . ?
Si2 N5 C35 C37 124.9(4) . . . . ?
Si2 N5 C35 C38 -114.8(4) . . . . ?
Si2 N5 C39 N6 -0.9(3) . . . . ?
Si2 N5 C39 C40 -180.0(3) . . . . ?
Si2 N6 C39 N5 0.9(3) . . . . ?
Si2 N6 C39 C40 -180.0(3) . . . . ?
Si2 N6 C46 C47 114.6(5) . . . . ?
Si2 N6 C46 C48 -4.3(6) . . . . ?
Si2 N6 C46 C49 -122.2(4) . . . . ?
Si2 C51 B1 C50 99.0(3) . . . . ?
Si2 C51 B1 B2 -125.6(3) . . . . ?
Si2 C51 B1 B6 133.3(3) . . . . ?
Si2 C51 B1 B7 -164.1(3) . . . . ?
Si2 C51 B2 B1 107.0(4) . . . . ?
Si2 C51 B2 B3 -112.5(4) . . . . ?
Si2 C51 B2 B7 145.1(3) . . . . ?
Si2 C51 B2 B8 -151.2(3) . . . . ?
Si2 C51 B3 B2 124.3(3) . . . . ?
Si2 C51 B3 B4 -96.1(3) . . . . ?
Si2 C51 B3 B8 163.0(3) . . . . ?
Si2 C51 B3 B9 -133.6(3) . . . . ?
Si2 C51 B4 C50 -104.4(3) . . . . ?
Si2 C51 B4 B3 120.2(3) . . . . ?
Si2 C51 B4 B5 -138.8(3) . . . . ?
Si2 C51 B4 B9 158.1(2) . . . . ?
S3 Si1 N1 C1 -57.9(4) . . . . ?
S3 Si1 N1 C2 117.5(5) . . . . ?
S3 Si1 N2 C1 160.6(2) . . . . ?
S3 Si1 N2 C12 -17.2(5) . . . . ?
S3 Si1 C16 Si2 59.01(16) . . . . ?
S3 Si1 C16 N3 -100.5(4) . . . . ?
S3 Si1 C50 C51 -38.9(2) . . . . ?
S3 Si1 C50 B1 27.7(3) . . . . ?
S3 Si1 C50 B4 -104.7(2) . . . . ?
S3 Si1 C50 B5 -177.6(3) . . . . ?
S3 Si1 C50 B6 102.5(3) . . . . ?
S3 Si2 N4 C26 99.2(4) . . . . ?
S3 Si2 N4 C17 -83.9(5) . . . . ?
S3 Si2 N4 C17A -55.3(8) . . . . ?
S3 Si2 C16 Si1 -62.24(18) . . . . ?
S3 Si2 C16 N3 100.7(3) . . . . ?
O1 C21 C22 C23 -179.1(4) . . . . ?
O2 C29 C30 C31 -176.7(4) . . . . ?
N1 Si1 N2 C1 0.1(2) . . . . ?
N1 Si1 N2 C12 -177.7(5) . . . . ?
N1 Si1 C16 Si2 -147.58(19) . . . . ?
N1 Si1 C16 S3 153.41(15) . . . . ?
N1 Si1 C16 N3 52.9(4) . . . . ?
N1 Si1 C50 C51 145.4(2) . . . . ?
N1 Si1 C50 B1 -148.0(3) . . . . ?
N1 Si1 C50 B4 79.5(3) . . . . ?
N1 Si1 C50 B5 6.6(3) . . . . ?
N1 Si1 C50 B6 -73.2(4) . . . . ?
N1 C1 C6 C7 -90.0(5) . . . . ?
N1 C1 C6 C11 89.4(5) . . . . ?
N2 Si1 N1 C1 -0.1(2) . . . . ?
N2 Si1 N1 C2 175.3(5) . . . . ?
N2 Si1 C16 Si2 120.2(2) . . . . ?
N2 Si1 C16 S3 61.1(3) . . . . ?
N2 Si1 C16 N3 -39.4(5) . . . . ?
N2 Si1 C50 C51 -137.0(2) . . . . ?
N2 Si1 C50 B1 -70.4(3) . . . . ?
N2 Si1 C50 B4 157.2(2) . . . . ?
N2 Si1 C50 B5 84.3(3) . . . . ?
N2 Si1 C50 B6 4.4(4) . . . . ?
N2 C1 C6 C7 91.8(6) . . . . ?
N2 C1 C6 C11 -88.8(5) . . . . ?
N3 C18 C19 C20 -175.9(4) . . . . ?
N3 C18 C23 C22 176.5(4) . . . . ?
N4 Si2 N6 C39 89.5(2) . . . . ?
N4 Si2 N6 C46 -75.6(4) . . . . ?
N4 Si2 C16 Si1 -147.3(2) . . . . ?
N4 Si2 C16 S3 -85.07(16) . . . . ?
N4 Si2 C16 N3 15.6(3) . . . . ?
N4 C26 C27 C28 -175.7(4) . . . . ?
N4 C26 C31 C30 175.5(4) . . . . ?
N5 Si2 N4 C26 -14.8(5) . . . . ?
N5 Si2 N4 C17 162.1(5) . . . . ?
N5 Si2 N4 C17A -169.2(8) . . . . ?
N5 Si2 N6 C39 -0.7(2) . . . . ?
N5 Si2 N6 C46 -165.8(4) . . . . ?
N5 C39 C40 C41 99.5(5) . . . . ?
N5 C39 C40 C45 -81.1(5) . . . . ?
N6 Si2 N4 C26 -84.5(5) . . . . ?
N6 Si2 N4 C17 92.3(5) . . . . ?
N6 Si2 N4 C17A 121.0(8) . . . . ?
N6 Si2 C16 Si1 121.7(2) . . . . ?
N6 Si2 C16 S3 -176.04(13) . . . . ?
N6 Si2 C16 N3 -75.3(3) . . . . ?
N6 C39 C40 C41 -79.4(5) . . . . ?
N6 C39 C40 C45 100.0(5) . . . . ?
C1 Si1 N1 C2 175.5(6) . . . . ?
C1 Si1 N2 C12 -177.8(6) . . . . ?
C1 Si1 C16 Si2 173.40(17) . . . . ?
C1 Si1 C16 S3 114.4(2) . . . . ?
C1 Si1 C16 N3 13.9(5) . . . . ?
C1 Si1 C50 C51 -177.2(2) . . . . ?
C1 Si1 C50 B1 -110.6(3) . . . . ?
C1 Si1 C50 B4 116.9(3) . . . . ?
C1 Si1 C50 B5 44.0(4) . . . . ?
C1 Si1 C50 B6 -35.8(4) . . . . ?
C1 N1 C2 C3 176.6(4) . . . . ?
C1 N1 C2 C4 59.6(6) . . . . ?
C1 N1 C2 C5 -64.0(6) . . . . ?
C1 N2 C12 C13 -100.9(7) . . . . ?
C1 N2 C12 C14 22.2(10) . . . . ?
C1 N2 C12 C15 138.6(6) . . . . ?
C1 N2 C12 C13A -153.6(6) . . . . ?
C1 N2 C12 C14A -48.0(8) . . . . ?
C1 N2 C12 C15A 90.2(9) . . . . ?
C1 C6 C7 C8 177.3(4) . . . . ?
C1 C6 C11 C10 -178.2(4) . . . . ?
C2 N1 C1 Si1 -176.5(5) . . . . ?
C2 N1 C1 N2 -176.4(4) . . . . ?
C2 N1 C1 C6 5.2(7) . . . . ?
C6 C7 C8 C9 0.6(8) . . . . ?
C7 C6 C11 C10 1.2(7) . . . . ?
C7 C8 C9 C10 1.7(8) . . . . ?
C8 C9 C10 C11 -2.6(8) . . . . ?
C9 C10 C11 C6 1.1(8) . . . . ?
C11 C6 C7 C8 -2.0(7) . . . . ?
C12 N2 C1 Si1 178.1(5) . . . . ?
C12 N2 C1 N1 178.0(4) . . . . ?
C12 N2 C1 C6 -3.6(7) . . . . ?
C16 Si1 N1 C1 -132.6(3) . . . . ?
C16 Si1 N1 C2 42.8(6) . . . . ?
C16 Si1 N2 C1 112.3(3) . . . . ?
C16 Si1 N2 C12 -65.5(5) . . . . ?
C16 Si1 C50 C51 19.3(3) . . . . ?
C16 Si1 C50 B1 86.0(3) . . . . ?
C16 Si1 C50 B4 -46.5(3) . . . . ?
C16 Si1 C50 B5 -119.4(3) . . . . ?
C16 Si1 C50 B6 160.7(3) . . . . ?
C16 Si2 N4 C26 159.6(5) . . . . ?
C16 Si2 N4 C17 -23.6(5) . . . . ?
C16 Si2 N4 C17A 5.1(8) . . . . ?
C16 Si2 N6 C39 173.0(2) . . . . ?
C16 Si2 N6 C46 7.8(4) . . . . ?
C16 N3 C18 C19 -112.8(5) . . . . ?
C16 N3 C18 C23 70.8(6) . . . . ?
C16 N3 C17 N4 -12.0(9) . . . . ?
C16 N3 C17 S4 -176.7(5) . . . . ?
C16 N3 C17A N4 35.3(12) . . . . ?
C16 N3 C17A S4A -170.2(8) . . . . ?
C18 N3 C16 Si1 -17.8(7) . . . . ?
C18 N3 C16 Si2 -177.9(4) . . . . ?
C18 N3 C16 S3 -103.1(5) . . . . ?
C18 N3 C17 N4 160.2(5) . . . . ?
C18 N3 C17 S4 -4.5(10) . . . . ?
C18 N3 C17A N4 -176.4(7) . . . . ?
C18 N3 C17A S4A -21.9(14) . . . . ?
C18 C19 C20 C21 -0.8(7) . . . . ?
C19 C18 C23 C22 0.1(7) . . . . ?
C19 C20 C21 O1 179.7(5) . . . . ?
C19 C20 C21 C22 0.4(7) . . . . ?
C20 C21 C22 C23 0.2(7) . . . . ?
C21 O1 C24 C25 -177.0(6) . . . . ?
C21 C22 C23 C18 -0.4(7) . . . . ?
C23 C18 C19 C20 0.6(7) . . . . ?
C24 O1 C21 C20 -7.0(8) . . . . ?
C24 O1 C21 C22 172.3(5) . . . . ?
C26 N4 C17 N3 -157.5(5) . . . . ?
C26 N4 C17 S4 5.9(10) . . . . ?
C26 N4 C17A N3 177.4(7) . . . . ?
C26 N4 C17A S4A 23.7(13) . . . . ?
C26 C27 C28 C29 0.6(7) . . . . ?
C27 C26 C31 C30 0.5(6) . . . . ?
C27 C28 C29 O2 177.0(4) . . . . ?
C27 C28 C29 C30 -0.8(7) . . . . ?
C28 C29 C30 C31 0.8(7) . . . . ?
C29 O2 C32 C33 178.4(5) . . . . ?
C29 C30 C31 C26 -0.7(7) . . . . ?
C31 C26 C27 C28 -0.4(7) . . . . ?
C32 O2 C29 C28 175.6(5) . . . . ?
C32 O2 C29 C30 -6.8(7) . . . . ?
C35 N5 C39 Si2 175.4(4) . . . . ?
C35 N5 C39 N6 174.4(3) . . . . ?
C35 N5 C39 C40 -4.6(6) . . . . ?
C39 Si2 N4 C26 -49.6(5) . . . . ?
C39 Si2 N4 C17 127.3(5) . . . . ?
C39 Si2 N4 C17A 156.0(8) . . . . ?
C39 Si2 N6 C46 -165.2(5) . . . . ?
C39 Si2 C16 Si1 129.9(3) . . . . ?
C39 Si2 C16 S3 -167.8(3) . . . . ?
C39 Si2 C16 N3 -67.1(5) . . . . ?
C39 N5 C35 C36 -169.5(3) . . . . ?
C39 N5 C35 C37 -47.5(5) . . . . ?
C39 N5 C35 C38 72.8(5) . . . . ?
C39 N6 C46 C47 -46.5(6) . . . . ?
C39 N6 C46 C48 -165.4(4) . . . . ?
C39 N6 C46 C49 76.8(5) . . . . ?
C39 C40 C41 C42 178.8(4) . . . . ?
C39 C40 C45 C44 -178.4(4) . . . . ?
C40 C41 C42 C43 0.3(8) . . . . ?
C41 C40 C45 C44 0.9(6) . . . . ?
C41 C42 C43 C44 -0.4(8) . . . . ?
C42 C43 C44 C45 0.7(8) . . . . ?
C43 C44 C45 C40 -1.0(7) . . . . ?
C45 C40 C41 C42 -0.6(7) . . . . ?
C46 N6 C39 Si2 167.6(4) . . . . ?
C46 N6 C39 N5 168.5(3) . . . . ?
C46 N6 C39 C40 -12.4(6) . . . . ?
C50 Si1 N1 C1 111.2(3) . . . . ?
C50 Si1 N1 C2 -73.3(5) . . . . ?
C50 Si1 N2 C1 -101.7(3) . . . . ?
C50 Si1 N2 C12 80.5(5) . . . . ?
C50 Si1 C16 Si2 -28.6(2) . . . . ?
C50 Si1 C16 S3 -87.61(16) . . . . ?
C50 Si1 C16 N3 171.9(4) . . . . ?
C50 C51 B1 B2 135.4(3) . . . . ?
C50 C51 B1 B6 34.3(3) . . . . ?
C50 C51 B1 B7 96.8(3) . . . . ?
C50 C51 B2 B1 -39.3(3) . . . . ?
C50 C51 B2 B3 101.2(3) . . . . ?
C50 C51 B2 B7 -1.3(4) . . . . ?
C50 C51 B2 B8 62.4(4) . . . . ?
C50 C51 B3 B2 -99.7(3) . . . . ?
C50 C51 B3 B4 39.9(3) . . . . ?
C50 C51 B3 B8 -61.0(4) . . . . ?
C50 C51 B3 B9 2.4(4) . . . . ?
C50 C51 B4 B3 -135.4(3) . . . . ?
C50 C51 B4 B5 -34.4(3) . . . . ?
C50 C51 B4 B9 -97.5(3) . . . . ?
C50 B1 B2 C51 38.6(3) . . . . ?
C50 B1 B2 B3 3.0(4) . . . . ?
C50 B1 B2 B7 -98.5(3) . . . . ?
C50 B1 B2 B8 -61.4(4) . . . . ?
C50 B1 B6 B5 34.4(3) . . . . ?
C50 B1 B6 B7 135.4(3) . . . . ?
C50 B1 B6 B10 97.3(4) . . . . ?
C50 B1 B7 B2 99.5(3) . . . . ?
C50 B1 B7 B6 -38.1(3) . . . . ?
C50 B1 B7 B8 63.3(4) . . . . ?
C50 B1 B7 B10 0.0(4) . . . . ?
C50 B4 B5 B6 -33.6(3) . . . . ?
C50 B4 B5 B9 -135.5(4) . . . . ?
C50 B4 B5 B10 -97.8(3) . . . . ?
C50 B4 B9 B3 -99.2(3) . . . . ?
C50 B4 B9 B5 38.2(3) . . . . ?
C50 B4 B9 B8 -62.1(4) . . . . ?
C50 B4 B9 B10 1.2(4) . . . . ?
C50 B5 B6 B1 -34.1(3) . . . . ?
C50 B5 B6 B7 -96.7(3) . . . . ?
C50 B5 B6 B10 -134.8(3) . . . . ?
C50 B5 B9 B3 -0.6(5) . . . . ?
C50 B5 B9 B4 -38.5(3) . . . . ?
C50 B5 B9 B8 62.1(4) . . . . ?
C50 B5 B9 B10 99.7(4) . . . . ?
C50 B5 B10 B6 39.1(3) . . . . ?
C50 B5 B10 B7 1.7(4) . . . . ?
C50 B5 B10 B8 -61.6(4) . . . . ?
C50 B5 B10 B9 -99.2(3) . . . . ?
C50 B6 B7 B1 38.1(3) . . . . ?
C50 B6 B7 B2 0.4(4) . . . . ?
C50 B6 B7 B8 -62.4(4) . . . . ?
C50 B6 B7 B10 -99.4(3) . . . . ?
C50 B6 B10 B5 -39.0(3) . . . . ?
C50 B6 B10 B7 98.5(3) . . . . ?
C50 B6 B10 B8 61.4(5) . . . . ?
C50 B6 B10 B9 -1.8(5) . . . . ?
C51 Si2 N4 C26 96.1(9) . . . . ?
C51 Si2 N4 C17 -87.0(10) . . . . ?
C51 Si2 N4 C17A -58.3(12) . . . . ?
C51 Si2 N6 C39 -90.6(2) . . . . ?
C51 Si2 N6 C46 104.2(4) . . . . ?
C51 Si2 C16 Si1 23.4(2) . . . . ?
C51 Si2 C16 S3 85.67(13) . . . . ?
C51 Si2 C16 N3 -173.6(3) . . . . ?
C51 C50 B1 B2 -38.8(3) . . . . ?
C51 C50 B1 B6 -140.6(3) . . . . ?
C51 C50 B1 B7 -101.9(3) . . . . ?
C51 C50 B4 B3 38.9(3) . . . . ?
C51 C50 B4 B5 140.6(3) . . . . ?
C51 C50 B4 B9 101.7(3) . . . . ?
C51 C50 B5 B4 -36.7(3) . . . . ?
C51 C50 B5 B6 105.5(3) . . . . ?
C51 C50 B5 B9 2.2(4) . . . . ?
C51 C50 B5 B10 65.5(4) . . . . ?
C51 C50 B6 B1 37.3(3) . . . . ?
C51 C50 B6 B5 -103.6(3) . . . . ?
C51 C50 B6 B7 -1.3(4) . . . . ?
C51 C50 B6 B10 -64.3(4) . . . . ?
C51 B1 B2 B3 -35.6(3) . . . . ?
C51 B1 B2 B7 -137.1(3) . . . . ?
C51 B1 B2 B8 -100.0(4) . . . . ?
C51 B1 B6 C50 -34.7(3) . . . . ?
C51 B1 B6 B5 -0.3(4) . . . . ?
C51 B1 B6 B7 100.8(4) . . . . ?
C51 B1 B6 B10 62.6(4) . . . . ?
C51 B1 B7 B2 38.0(3) . . . . ?
C51 B1 B7 B6 -99.6(3) . . . . ?
C51 B1 B7 B8 1.7(5) . . . . ?
C51 B1 B7 B10 -61.5(4) . . . . ?
C51 B2 B3 B4 -35.8(3) . . . . ?
C51 B2 B3 B8 -136.8(3) . . . . ?
C51 B2 B3 B9 -99.1(3) . . . . ?
C51 B2 B7 B1 -37.9(3) . . . . ?
C51 B2 B7 B6 0.5(5) . . . . ?
C51 B2 B7 B8 101.1(4) . . . . ?
C51 B2 B7 B10 63.8(4) . . . . ?
C51 B2 B8 B3 38.5(3) . . . . ?
C51 B2 B8 B7 -99.9(4) . . . . ?
C51 B2 B8 B9 1.1(4) . . . . ?
C51 B2 B8 B10 -62.3(5) . . . . ?
C51 B3 B4 C50 -38.6(3) . . . . ?
C51 B3 B4 B5 -99.7(3) . . . . ?
C51 B3 B4 B9 -137.7(3) . . . . ?
C51 B3 B8 B2 -38.4(3) . . . . ?
C51 B3 B8 B7 -1.3(5) . . . . ?
C51 B3 B8 B9 99.7(3) . . . . ?
C51 B3 B8 B10 62.0(4) . . . . ?
C51 B3 B9 B4 37.1(3) . . . . ?
C51 B3 B9 B5 -1.1(5) . . . . ?
C51 B3 B9 B8 -101.1(4) . . . . ?
C51 B3 B9 B10 -63.7(4) . . . . ?
C51 B4 B5 C50 34.6(3) . . . . ?
C51 B4 B5 B6 1.0(4) . . . . ?
C51 B4 B5 B9 -100.9(4) . . . . ?
C51 B4 B5 B10 -63.1(4) . . . . ?
C51 B4 B9 B3 -37.5(3) . . . . ?
C51 B4 B9 B5 99.8(3) . . . . ?
C51 B4 B9 B8 -0.4(4) . . . . ?
C51 B4 B9 B10 62.8(4) . . . . ?
B1 C50 C51 Si2 -114.3(3) . . . . ?
B1 C50 C51 B2 39.9(3) . . . . ?
B1 C50 C51 B3 103.2(3) . . . . ?
B1 C50 C51 B4 143.6(3) . . . . ?
B1 C50 B4 C51 -34.3(3) . . . . ?
B1 C50 B4 B3 4.6(4) . . . . ?
B1 C50 B4 B5 106.4(3) . . . . ?
B1 C50 B4 B9 67.4(4) . . . . ?
B1 C50 B5 B4 -104.0(3) . . . . ?
B1 C50 B5 B6 38.1(3) . . . . ?
B1 C50 B5 B9 -65.1(4) . . . . ?
B1 C50 B5 B10 -1.8(4) . . . . ?
B1 C50 B6 B5 -141.0(3) . . . . ?
B1 C50 B6 B7 -38.7(3) . . . . ?
B1 C50 B6 B10 -101.6(4) . . . . ?
B1 C51 B2 B3 140.5(3) . . . . ?
B1 C51 B2 B7 38.0(3) . . . . ?
B1 C51 B2 B8 101.8(4) . . . . ?
B1 C51 B3 B2 -36.3(3) . . . . ?
B1 C51 B3 B4 103.3(3) . . . . ?
B1 C51 B3 B8 2.5(4) . . . . ?
B1 C51 B3 B9 65.9(4) . . . . ?
B1 C51 B4 C50 33.2(3) . . . . ?
B1 C51 B4 B3 -102.2(3) . . . . ?
B1 C51 B4 B5 -1.2(4) . . . . ?
B1 C51 B4 B9 -64.3(4) . . . . ?
B1 B2 B3 C51 35.4(3) . . . . ?
B1 B2 B3 B4 -0.3(4) . . . . ?
B1 B2 B3 B8 -101.4(4) . . . . ?
B1 B2 B3 B9 -63.7(4) . . . . ?
B1 B2 B7 B6 38.4(3) . . . . ?
B1 B2 B7 B8 139.1(4) . . . . ?
B1 B2 B7 B10 101.7(4) . . . . ?
B1 B2 B8 B3 101.6(4) . . . . ?
B1 B2 B8 B7 -36.8(4) . . . . ?
B1 B2 B8 B9 64.2(4) . . . . ?
B1 B2 B8 B10 0.8(5) . . . . ?
B1 B6 B7 B2 -37.7(3) . . . . ?
B1 B6 B7 B8 -100.5(3) . . . . ?
B1 B6 B7 B10 -137.5(3) . . . . ?
B1 B6 B10 B5 -99.9(3) . . . . ?
B1 B6 B10 B7 37.6(3) . . . . ?
B1 B6 B10 B8 0.5(5) . . . . ?
B1 B6 B10 B9 -62.8(4) . . . . ?
B1 B7 B8 B2 36.3(3) . . . . ?
B1 B7 B8 B3 -0.2(5) . . . . ?
B1 B7 B8 B9 -63.7(4) . . . . ?
B1 B7 B8 B10 -101.6(4) . . . . ?
B1 B7 B10 B5 -1.1(5) . . . . ?
B1 B7 B10 B6 -38.6(3) . . . . ?
B1 B7 B10 B8 99.9(4) . . . . ?
B1 B7 B10 B9 62.1(5) . . . . ?
B2 C51 B1 C50 -135.4(3) . . . . ?
B2 C51 B1 B6 -101.1(4) . . . . ?
B2 C51 B1 B7 -38.5(3) . . . . ?
B2 C51 B3 B4 139.6(3) . . . . ?
B2 C51 B3 B8 38.7(3) . . . . ?
B2 C51 B3 B9 102.1(4) . . . . ?
B2 C51 B4 C50 98.6(3) . . . . ?
B2 C51 B4 B3 -36.8(3) . . . . ?
B2 C51 B4 B5 64.2(4) . . . . ?
B2 C51 B4 B9 1.1(4) . . . . ?
B2 B1 B6 C50 -97.3(3) . . . . ?
B2 B1 B6 B5 -62.9(4) . . . . ?
B2 B1 B6 B7 38.1(3) . . . . ?
B2 B1 B6 B10 0.0(4) . . . . ?
B2 B1 B7 B6 -137.6(4) . . . . ?
B2 B1 B7 B8 -36.3(4) . . . . ?
B2 B1 B7 B10 -99.5(4) . . . . ?
B2 B3 B4 C50 -2.5(4) . . . . ?
B2 B3 B4 C51 36.1(3) . . . . ?
B2 B3 B4 B5 -63.6(4) . . . . ?
B2 B3 B4 B9 -101.6(3) . . . . ?
B2 B3 B8 B7 37.1(3) . . . . ?
B2 B3 B8 B9 138.0(4) . . . . ?
B2 B3 B8 B10 100.4(4) . . . . ?
B2 B3 B9 B4 100.3(3) . . . . ?
B2 B3 B9 B5 62.1(5) . . . . ?
B2 B3 B9 B8 -37.9(3) . . . . ?
B2 B3 B9 B10 -0.5(5) . . . . ?
B2 B7 B8 B3 -36.5(3) . . . . ?
B2 B7 B8 B9 -99.9(4) . . . . ?
B2 B7 B8 B10 -137.9(4) . . . . ?
B2 B7 B10 B5 -63.8(4) . . . . ?
B2 B7 B10 B6 -101.4(4) . . . . ?
B2 B7 B10 B8 37.2(4) . . . . ?
B2 B7 B10 B9 -0.7(5) . . . . ?
B2 B8 B9 B3 36.7(3) . . . . ?
B2 B8 B9 B4 -0.4(4) . . . . ?
B2 B8 B9 B5 -64.0(4) . . . . ?
B2 B8 B9 B10 -101.2(4) . . . . ?
B2 B8 B10 B5 62.2(5) . . . . ?
B2 B8 B10 B6 -0.8(5) . . . . ?
B2 B8 B10 B7 -37.6(4) . . . . ?
B2 B8 B10 B9 99.8(4) . . . . ?
B3 C51 B1 C50 -99.4(3) . . . . ?
B3 C51 B1 B2 35.9(3) . . . . ?
B3 C51 B1 B6 -65.1(4) . . . . ?
B3 C51 B1 B7 -2.6(4) . . . . ?
B3 C51 B2 B1 -140.5(3) . . . . ?
B3 C51 B2 B7 -102.5(4) . . . . ?
B3 C51 B2 B8 -38.7(3) . . . . ?
B3 C51 B4 C50 135.4(3) . . . . ?
B3 C51 B4 B5 101.0(3) . . . . ?
B3 C51 B4 B9 37.9(3) . . . . ?
B3 B2 B7 B1 -101.3(4) . . . . ?
B3 B2 B7 B6 -62.9(4) . . . . ?
B3 B2 B7 B8 37.8(4) . . . . ?
B3 B2 B7 B10 0.4(5) . . . . ?
B3 B2 B8 B7 -138.3(4) . . . . ?
B3 B2 B8 B9 -37.4(3) . . . . ?
B3 B2 B8 B10 -100.7(4) . . . . ?
B3 B4 B5 C50 97.3(3) . . . . ?
B3 B4 B5 B6 63.7(4) . . . . ?
B3 B4 B5 B9 -38.2(3) . . . . ?
B3 B4 B5 B10 -0.5(4) . . . . ?
B3 B4 B9 B5 137.3(3) . . . . ?
B3 B4 B9 B8 37.0(3) . . . . ?
B3 B4 B9 B10 100.3(4) . . . . ?
B3 B8 B9 B4 -37.1(3) . . . . ?
B3 B8 B9 B5 -100.7(3) . . . . ?
B3 B8 B9 B10 -138.0(3) . . . . ?
B3 B8 B10 B5 0.1(5) . . . . ?
B3 B8 B10 B6 -63.0(5) . . . . ?
B3 B8 B10 B7 -99.8(4) . . . . ?
B3 B8 B10 B9 37.7(3) . . . . ?
B3 B9 B10 B5 100.5(4) . . . . ?
B3 B9 B10 B6 63.5(4) . . . . ?
B3 B9 B10 B7 0.7(5) . . . . ?
B3 B9 B10 B8 -37.3(3) . . . . ?
B4 C50 C51 Si2 102.0(3) . . . . ?
B4 C50 C51 B1 -143.6(3) . . . . ?
B4 C50 C51 B2 -103.7(3) . . . . ?
B4 C50 C51 B3 -40.4(3) . . . . ?
B4 C50 B1 C51 34.1(3) . . . . ?
B4 C50 B1 B2 -4.8(4) . . . . ?
B4 C50 B1 B6 -106.5(3) . . . . ?
B4 C50 B1 B7 -67.8(4) . . . . ?
B4 C50 B5 B6 142.1(3) . . . . ?
B4 C50 B5 B9 38.9(3) . . . . ?
B4 C50 B5 B10 102.2(3) . . . . ?
B4 C50 B6 B1 104.4(3) . . . . ?
B4 C50 B6 B5 -36.6(3) . . . . ?
B4 C50 B6 B7 65.7(4) . . . . ?
B4 C50 B6 B10 2.8(4) . . . . ?
B4 C51 B1 C50 -33.4(3) . . . . ?
B4 C51 B1 B2 102.0(3) . . . . ?
B4 C51 B1 B6 0.9(4) . . . . ?
B4 C51 B1 B7 63.5(4) . . . . ?
B4 C51 B2 B1 -103.2(3) . . . . ?
B4 C51 B2 B3 37.3(3) . . . . ?
B4 C51 B2 B7 -65.1(4) . . . . ?
B4 C51 B2 B8 -1.4(4) . . . . ?
B4 C51 B3 B2 -139.6(3) . . . . ?
B4 C51 B3 B8 -100.8(4) . . . . ?
B4 C51 B3 B9 -37.4(3) . . . . ?
B4 B3 B8 B2 -100.7(3) . . . . ?
B4 B3 B8 B7 -63.7(4) . . . . ?
B4 B3 B8 B9 37.3(3) . . . . ?
B4 B3 B8 B10 -0.4(5) . . . . ?
B4 B3 B9 B5 -38.2(3) . . . . ?
B4 B3 B9 B8 -138.2(3) . . . . ?
B4 B3 B9 B10 -100.7(4) . . . . ?
B4 B5 B6 C50 33.6(3) . . . . ?
B4 B5 B6 B1 -0.5(4) . . . . ?
B4 B5 B6 B7 -63.1(4) . . . . ?
B4 B5 B6 B10 -101.2(4) . . . . ?
B4 B5 B9 B3 37.9(3) . . . . ?
B4 B5 B9 B8 100.7(3) . . . . ?
B4 B5 B9 B10 138.2(3) . . . . ?
B4 B5 B10 B6 101.0(3) . . . . ?
B4 B5 B10 B7 63.6(4) . . . . ?
B4 B5 B10 B8 0.2(4) . . . . ?
B4 B5 B10 B9 -37.3(3) . . . . ?
B4 B9 B10 B5 37.5(3) . . . . ?
B4 B9 B10 B6 0.4(5) . . . . ?
B4 B9 B10 B7 -62.3(5) . . . . ?
B4 B9 B10 B8 -100.3(4) . . . . ?
B5 C50 C51 Si2 139.5(3) . . . . ?
B5 C50 C51 B1 -106.2(4) . . . . ?
B5 C50 C51 B2 -66.3(4) . . . . ?
B5 C50 C51 B3 -3.0(4) . . . . ?
B5 C50 C51 B4 37.4(3) . . . . ?
B5 C50 B1 C51 103.0(3) . . . . ?
B5 C50 B1 B2 64.2(4) . . . . ?
B5 C50 B1 B6 -37.5(3) . . . . ?
B5 C50 B1 B7 1.1(4) . . . . ?
B5 C50 B4 C51 -140.6(3) . . . . ?
B5 C50 B4 B3 -101.8(3) . . . . ?
B5 C50 B4 B9 -38.9(3) . . . . ?
B5 C50 B6 B1 141.0(3) . . . . ?
B5 C50 B6 B7 102.3(3) . . . . ?
B5 C50 B6 B10 39.4(3) . . . . ?
B5 B4 B9 B3 -137.3(3) . . . . ?
B5 B4 B9 B8 -100.3(4) . . . . ?
B5 B4 B9 B10 -37.0(3) . . . . ?
B5 B6 B7 B1 99.7(3) . . . . ?
B5 B6 B7 B2 62.1(4) . . . . ?
B5 B6 B7 B8 -0.8(4) . . . . ?
B5 B6 B7 B10 -37.8(3) . . . . ?
B5 B6 B10 B7 137.6(3) . . . . ?
B5 B6 B10 B8 100.4(4) . . . . ?
B5 B6 B10 B9 37.2(3) . . . . ?
B5 B9 B10 B6 -37.1(3) . . . . ?
B5 B9 B10 B7 -99.8(4) . . . . ?
B5 B9 B10 B8 -137.8(3) . . . . ?
B6 C50 C51 Si2 -152.6(2) . . . . ?
B6 C50 C51 B1 -38.2(3) . . . . ?
B6 C50 C51 B2 1.7(4) . . . . ?
B6 C50 C51 B3 65.0(4) . . . . ?
B6 C50 C51 B4 105.4(3) . . . . ?
B6 C50 B1 C51 140.6(3) . . . . ?
B6 C50 B1 B2 101.7(3) . . . . ?
B6 C50 B1 B7 38.7(3) . . . . ?
B6 C50 B4 C51 -104.2(3) . . . . ?
B6 C50 B4 B3 -65.4(4) . . . . ?
B6 C50 B4 B5 36.4(3) . . . . ?
B6 C50 B4 B9 -2.5(4) . . . . ?
B6 C50 B5 B4 -142.1(3) . . . . ?
B6 C50 B5 B9 -103.2(4) . . . . ?
B6 C50 B5 B10 -39.9(3) . . . . ?
B6 B1 B2 C51 99.5(3) . . . . ?
B6 B1 B2 B3 63.9(4) . . . . ?
B6 B1 B2 B7 -37.6(3) . . . . ?
B6 B1 B2 B8 -0.5(5) . . . . ?
B6 B1 B7 B2 137.6(4) . . . . ?
B6 B1 B7 B8 101.3(4) . . . . ?
B6 B1 B7 B10 38.1(3) . . . . ?
B6 B5 B9 B3 -62.5(4) . . . . ?
B6 B5 B9 B4 -100.4(3) . . . . ?
B6 B5 B9 B8 0.2(4) . . . . ?
B6 B5 B9 B10 37.8(3) . . . . ?
B6 B5 B10 B7 -37.4(3) . . . . ?
B6 B5 B10 B8 -100.8(4) . . . . ?
B6 B5 B10 B9 -138.4(3) . . . . ?
B6 B7 B8 B2 100.9(4) . . . . ?
B6 B7 B8 B3 64.3(4) . . . . ?
B6 B7 B8 B9 0.9(4) . . . . ?
B6 B7 B8 B10 -37.1(3) . . . . ?
B6 B7 B10 B5 37.5(3) . . . . ?
B6 B7 B10 B8 138.5(4) . . . . ?
B6 B7 B10 B9 100.7(4) . . . . ?
B7 B1 B2 C51 137.1(3) . . . . ?
B7 B1 B2 B3 101.5(4) . . . . ?
B7 B1 B2 B8 37.1(4) . . . . ?
B7 B1 B6 C50 -135.4(3) . . . . ?
B7 B1 B6 B5 -101.0(4) . . . . ?
B7 B1 B6 B10 -38.1(3) . . . . ?
B7 B2 B3 C51 99.1(4) . . . . ?
B7 B2 B3 B4 63.4(4) . . . . ?
B7 B2 B3 B8 -37.7(3) . . . . ?
B7 B2 B3 B9 0.0(5) . . . . ?
B7 B2 B8 B3 138.3(4) . . . . ?
B7 B2 B8 B9 101.0(4) . . . . ?
B7 B2 B8 B10 37.6(4) . . . . ?
B7 B6 B10 B5 -137.6(3) . . . . ?
B7 B6 B10 B8 -37.1(4) . . . . ?
B7 B6 B10 B9 -100.4(4) . . . . ?
B7 B8 B9 B3 100.0(3) . . . . ?
B7 B8 B9 B4 62.9(4) . . . . ?
B7 B8 B9 B5 -0.7(4) . . . . ?
B7 B8 B9 B10 -38.0(3) . . . . ?
B7 B8 B10 B5 99.8(4) . . . . ?
B7 B8 B10 B6 36.8(3) . . . . ?
B7 B8 B10 B9 137.5(4) . . . . ?
B8 B2 B3 C51 136.8(3) . . . . ?
B8 B2 B3 B4 101.1(3) . . . . ?
B8 B2 B3 B9 37.8(3) . . . . ?
B8 B2 B7 B1 -139.1(4) . . . . ?
B8 B2 B7 B6 -100.6(4) . . . . ?
B8 B2 B7 B10 -37.3(4) . . . . ?
B8 B3 B4 C50 61.6(4) . . . . ?
B8 B3 B4 C51 100.2(4) . . . . ?
B8 B3 B4 B5 0.5(4) . . . . ?
B8 B3 B4 B9 -37.5(3) . . . . ?
B8 B3 B9 B4 138.2(3) . . . . ?
B8 B3 B9 B5 100.0(4) . . . . ?
B8 B3 B9 B10 37.5(3) . . . . ?
B8 B7 B10 B5 -101.0(4) . . . . ?
B8 B7 B10 B6 -138.5(4) . . . . ?
B8 B7 B10 B9 -37.9(3) . . . . ?
B8 B9 B10 B5 137.8(3) . . . . ?
B8 B9 B10 B6 100.7(4) . . . . ?
B8 B9 B10 B7 38.0(3) . . . . ?
B9 B3 B4 C50 99.1(3) . . . . ?
B9 B3 B4 C51 137.7(3) . . . . ?
B9 B3 B4 B5 38.0(3) . . . . ?
B9 B3 B8 B2 -138.0(4) . . . . ?
B9 B3 B8 B7 -101.0(4) . . . . ?
B9 B3 B8 B10 -37.7(3) . . . . ?
B9 B4 B5 C50 135.5(4) . . . . ?
B9 B4 B5 B6 101.9(4) . . . . ?
B9 B4 B5 B10 37.8(3) . . . . ?
B9 B5 B6 C50 97.0(3) . . . . ?
B9 B5 B6 B1 62.9(4) . . . . ?
B9 B5 B6 B7 0.3(4) . . . . ?
B9 B5 B6 B10 -37.8(3) . . . . ?
B9 B5 B10 B6 138.4(3) . . . . ?
B9 B5 B10 B7 100.9(4) . . . . ?
B9 B5 B10 B8 37.6(3) . . . . ?
B9 B8 B10 B5 -37.6(3) . . . . ?
B9 B8 B10 B6 -100.7(4) . . . . ?
B9 B8 B10 B7 -137.5(4) . . . . ?
B10 B5 B6 C50 134.8(3) . . . . ?
B10 B5 B6 B1 100.8(4) . . . . ?
B10 B5 B6 B7 38.2(3) . . . . ?
B10 B5 B9 B3 -100.3(4) . . . . ?
B10 B5 B9 B4 -138.2(3) . . . . ?
B10 B5 B9 B8 -37.5(3) . . . . ?
B10 B6 B7 B1 137.5(3) . . . . ?
B10 B6 B7 B2 99.8(4) . . . . ?
B10 B6 B7 B8 37.0(3) . . . . ?
B10 B7 B8 B2 137.9(4) . . . . ?
B10 B7 B8 B3 101.4(4) . . . . ?
B10 B7 B8 B9 38.0(3) . . . . ?
B10 B8 B9 B3 138.0(3) . . . . ?
B10 B8 B9 B4 100.8(3) . . . . ?
B10 B8 B9 B5 37.2(3) . . . . ?
C17 N3 C16 Si1 154.0(5) . . . . ?
C17 N3 C16 Si2 -6.1(7) . . . . ?
C17 N3 C16 S3 68.7(6) . . . . ?
C17 N3 C18 C19 75.6(7) . . . . ?
C17 N3 C18 C23 -100.8(7) . . . . ?
C17 N4 C26 C27 91.4(7) . . . . ?
C17 N4 C26 C31 -83.7(7) . . . . ?
C17A N3 C16 Si1 127.4(7) . . . . ?
C17A N3 C16 Si2 -32.7(8) . . . . ?
C17A N3 C16 S3 42.0(8) . . . . ?
C17A N3 C18 C19 103.3(9) . . . . ?
C17A N3 C18 C23 -73.1(9) . . . . ?
C17A N4 C26 C27 63.9(9) . . . . ?
C17A N4 C26 C31 -111.2(8) . . . . ?
C52 C53 C54 C55 -0.1(15) . . . . ?
C53 C52 C57 C56 0.1(16) . . . . ?
C53 C52 C57 C58 175.4(11) . . . . ?
C53 C54 C55 C56 -0.2(16) . . . . ?
C54 C55 C56 C57 0.5(16) . . . . ?
C55 C56 C57 C52 -0.4(15) . . . . ?
C55 C56 C57 C58 -176.0(10) . . . . ?
C57 C52 C53 C54 0.2(16) . . . . ?
C64 C59 C60 C61 0.0 . . . . ?
C59 C64 C63 C62 0.0 . . . . ?
C59 C60 C61 C62 0.0 . . . . ?
C60 C61 C62 C63 0.0 . . . . ?
C61 C62 C63 C64 0.0 . . . . ?
C63 C64 C59 C60 0.0 . . . . ?
C65 C64 C59 C60 174.6(15) . . . . ?
C65 C64 C63 C62 -174.2(16) . . . . ?
C64A C63A C62A C61A 0.0 . . . . ?
C63A C64A C59A C60A 0.0 . . . . ?
C63A C62A C61A C60A 0.0 . . . . ?
C62A C61A C60A C59A 0.0 . . . . ?
C61A C60A C59A C64A 0.0 . . . . ?
C59A C64A C63A C62A 0.0 . . . . ?
C65A C64A C63A C62A 180(3) . . . . ?
C65A C64A C59A C60A -179.8(19) . . . . ?
